data_4350630
loop_
_publ_author_name
'Usher, Alistair J.'
'Lucas, Nigel T.'
'Dalton, Gulliver T.'
'Randles, Michael D.'
'Viau, Lydie'
'Humphrey, Mark G.'
'Petrie, Simon'
'Stranger, Robert'
'Willis, Anthony C.'
'Rae, A. David'

_publ_section_title
;
 Mixed-metal cluster chemistry. 29. Core expansion and ligand-driven metal
 exchange at group 6-iridium clusters.
;
_journal_issue 26
_journal_name_full 'Inorganic chemistry'
_journal_page_first 10859
_journal_page_last 10872
_journal_paper_doi 10.1021/ic061736l
_journal_volume 45
_journal_year 2006
_chemical_absolute_configuration ad
_chemical_compound_source
;
?
;
_chemical_formula_moiety ' C31 H31 Ir3 O11 W2  '
_chemical_formula_sum 'C31 H31 Ir3 O11 W2'
_chemical_formula_weight 1523.94
_chemical_melting_point ?
_space_group_IT_number 4
_space_group_name_Hall 'P 2yb'
_space_group_name_H-M_alt 'P 1 21 1'
_symmetry_cell_setting monoclinic
_symmetry_space_group_name_H-M 'P 1 21 1'
_atom_sites_solution_hydrogens geom
_atom_sites_solution_primary direct
_audit_creation_date 02-25-10
_audit_creation_method CRYSTALS_ver_12-03-99
_audit_update_record
;
2002-10-23 - Report on C31 H31 Ir3 O11 W2 
             by A. David Rae and Anthony C. Willis
             for  Mark Humphrey and Gulliver T. Dalton

2002-10-23 -  checkcif gives warnings  
2002-11-04 -  version 2  

;
_cell_angle_alpha 90
_cell_angle_beta 92.2726(4)
_cell_angle_gamma 90
_cell_formula_units_Z 6
_cell_length_a 9.1049(1)
_cell_length_b 37.0451(4)
_cell_length_c 15.3593(2)
_cell_measurement_reflns_used 190041
_cell_measurement_temperature 200
_cell_measurement_theta_max 27
_cell_measurement_theta_min 3
_cell_volume 5176.49(10)
_computing_cell_refinement
; 
 Denzo/Scalepack (Otwinowski & Minor, 1996) 
;
_computing_data_collection
; 
 COLLECT (Nonius BV, 1997) 
;
_computing_data_reduction
; 
 Denzo/Scalepack (Otwinowski & Minor, 1996) 
;
_computing_molecular_graphics
; 
teXsan (MSC, 1992-1997)
;
_computing_publication_material
; 
 CRYSTALS (Watkin et al 2001) 
;
_computing_structure_refinement
; 
 RAELS00 (Rae, 2000) 
;
_computing_structure_solution
; 
 SIR92 (Altomare et al, 1994) 
;
_diffrn_ambient_temperature 200
_diffrn_measured_fraction_theta_full 1.000
_diffrn_measured_fraction_theta_max 1.000
_diffrn_measurement_device_type
; 
Enraf Nonius Kappa CCD 
;
_diffrn_measurement_method ' \f and \w scans with CCD '
_diffrn_radiation_monochromator graphite
_diffrn_radiation_type 'Mo K\a'
_diffrn_radiation_wavelength 0.71073
_diffrn_reflns_av_R_equivalents 0.086
_diffrn_reflns_limit_h_max 11
_diffrn_reflns_limit_h_min -11
_diffrn_reflns_limit_k_max 48
_diffrn_reflns_limit_k_min -47
_diffrn_reflns_limit_l_max 19
_diffrn_reflns_limit_l_min -19
_diffrn_reflns_number 74623
_diffrn_reflns_theta_full 27.48
_diffrn_reflns_theta_max 27.48
_diffrn_reflns_theta_min 4.13
_diffrn_standards_decay_% 0.00
_diffrn_standards_interval_count 0
_diffrn_standards_interval_time 0
_diffrn_standards_number 0
_exptl_absorpt_coefficient_mu 18.23
_exptl_absorpt_correction_T_max 0.469
_exptl_absorpt_correction_T_min 0.060
_exptl_absorpt_correction_type integration
_exptl_absorpt_process_details
;
Gaussian integration (Coppens, 1970) implemented in maXus (2000)
;
_exptl_crystal_colour ' black '
_exptl_crystal_density_diffrn 2.933
_exptl_crystal_density_meas ?
_exptl_crystal_description ' needle '
_exptl_crystal_F_000 4104
_exptl_crystal_size_max 0.38
_exptl_crystal_size_mid 0.10
_exptl_crystal_size_min 0.06
_refine_diff_density_max 3.5
_refine_diff_density_min -7.5
_refine_ls_abs_structure_details
;
Absolute structure by comparative refinement
;
_refine_ls_extinction_method None
_refine_ls_goodness_of_fit_ref 1.12
_refine_ls_hydrogen_treatment noref
_refine_ls_matrix_type full
_refine_ls_number_parameters 137
_refine_ls_number_reflns 14370
_refine_ls_R_factor_gt 0.054
_refine_ls_shift/su_max 1.0
_refine_ls_structure_factor_coef F
_refine_ls_weighting_details 'w = 1/[\s^2^(Fo) + 0.0004|Fo|^2^]'
_refine_ls_weighting_scheme sigma
_refine_ls_wR_factor_ref 0.059
_reflns_limit_h_max 11
_reflns_limit_h_min -11
_reflns_limit_k_max 48
_reflns_limit_k_min -47
_reflns_limit_l_max 19
_reflns_limit_l_min 0
_reflns_number_gt 14370
_reflns_number_total 22783
_reflns_threshold_expression >3.00\s(I)
_cod_data_source_file ic061736lsi20060912_051558.cif
_cod_data_source_block gtd1rae
_cod_depositor_comments
;
The following automatic conversions were performed:

data item '_chemical_melting_point' value 'not measured' was changed
to '?' -- the value is undefined or not given.

data item '_symmetry_cell_setting' value 'Monoclinic ' was changed to
'monoclinic' in accordance with the
/home/saulius/struct/COD-crude-data/automatic-downloads/DataCite-retrospective/ACS/depositions/lib/dictionaries/cif_core.dic
dictionary named 'cif_core.dic' version 2.4.2 last updated on
2011-04-26.

data item '_exptl_crystal_density_meas' value 'not measured' was
changed to '?' -- the value is perceived as not measured.

Automatic conversion script
Id: cif_fix_values 6909 2019-04-08 15:41:33Z antanas 
;
_cod_original_sg_symbol_H-M 'P 1 21 1 '
_cod_original_formula_sum ' C31 H31 Ir3 O11 W2  '
_cod_database_code 4350630

loop_
_symmetry_equiv_pos_as_xyz
x,y,z
-x,y+1/2,-z

loop_
_atom_site_aniso_label
_atom_site_aniso_U_11
_atom_site_aniso_U_22
_atom_site_aniso_U_33
_atom_site_aniso_U_12
_atom_site_aniso_U_13
_atom_site_aniso_U_23
Ir11 0.024(1) 0.032(1) 0.021(1) 0.000(1) 0.002(1) 0.000(1)
Ir13 0.022(1) 0.036(1) 0.024(1) -0.002(1) -0.004(1) 0.006(1)
Ir12 0.021(1) 0.035(1) 0.024(1) -0.001(1) -0.003(1) 0.003(1)
Ir21 0.025(1) 0.031(1) 0.019(1) 0.001(1) -0.002(1) -0.002(1)
Ir23 0.022(1) 0.033(1) 0.021(1) 0.001(1) 0.003(1) 0.000(1)
Ir22 0.020(1) 0.030(1) 0.020(1) 0.001(1) -0.000(1) -0.002(1)
Ir31 0.020(1) 0.035(1) 0.022(1) 0.001(1) 0.002(1) 0.002(1)
Ir33 0.021(1) 0.029(1) 0.023(1) 0.003(1) 0.000(1) 0.002(1)
Ir32 0.026(1) 0.026(1) 0.023(1) 0.001(1) 0.002(1) 0.002(1)
W14 0.030(1) 0.029(1) 0.035(1) -0.002(1) -0.008(1) 0.003(1)
W15 0.028(1) 0.032(1) 0.025(1) 0.000(1) 0.001(1) 0.000(1)
W24 0.025(1) 0.027(1) 0.024(1) -0.001(1) 0.002(1) -0.002(1)
W25 0.028(1) 0.030(1) 0.024(1) 0.002(1) 0.000(1) -0.001(1)
W34 0.023(1) 0.029(1) 0.022(1) -0.001(1) 0.000(1) 0.000(1)
W35 0.026(1) 0.033(1) 0.023(1) 0.003(1) 0.001(1) 0.000(1)
C111 0.034(8) 0.035(10) 0.022(9) 0.010(8) 0.009(8) 0.007(7)
C112 0.034(10) 0.037(11) 0.022(7) 0.015(8) 0.005(7) 0.003(8)
C131 0.043(10) 0.007(9) 0.049(10) -0.008(7) -0.015(8) 0.003(7)
C132 0.030(11) 0.042(12) 0.037(9) 0.010(9) -0.014(8) 0.024(9)
C135 0.027(8) 0.056(12) 0.009(9) -0.012(8) 0.007(7) -0.004(8)
C121 0.034(10) 0.018(10) 0.065(11) 0.006(8) -0.010(7) -0.014(8)
C122 0.035(9) 0.036(10) 0.033(10) -0.002(8) 0.005(7) 0.006(8)
C125 0.041(10) 0.041(11) 0.014(8) 0.000(8) -0.005(6) -0.001(7)
C141 0.059(14) 0.053(11) 0.095(13) 0.002(11) -0.002(11) 0.007(10)
C142 0.057(10) 0.029(8) 0.044(10) -0.018(7) 0.001(9) -0.013(8)
C151 0.074(11) 0.055(10) 0.022(9) -0.006(8) 0.022(7) 0.000(7)
C211 0.056(10) 0.053(11) 0.043(9) -0.004(9) -0.012(9) 0.016(8)
C212 0.058(11) 0.036(11) 0.039(8) -0.013(9) 0.011(8) -0.009(8)
C231 0.048(10) 0.051(10) 0.056(9) -0.005(9) 0.015(9) 0.001(8)
C232 0.034(9) 0.098(13) 0.034(8) -0.014(9) -0.002(8) -0.017(10)
C235 0.005(6) 0.008(8) 0.041(9) -0.003(6) 0.004(6) -0.006(8)
C221 0.048(12) 0.054(11) 0.075(16) -0.005(8) 0.029(10) -0.017(9)
C222 0.055(10) 0.046(10) 0.031(8) 0.014(8) -0.008(6) 0.003(8)
C225 0.047(10) 0.037(11) 0.016(9) -0.007(8) 0.018(7) -0.018(7)
C241 0.056(10) 0.025(7) 0.049(10) 0.008(8) -0.002(7) 0.006(7)
C242 0.029(12) 0.049(10) 0.051(11) -0.005(8) -0.002(9) 0.000(9)
C251 0.041(9) 0.052(10) 0.042(9) 0.007(8) -0.014(7) 0.018(7)
C311 0.054(10) 0.038(10) 0.059(11) 0.005(8) 0.014(8) -0.001(8)
C312 0.047(9) 0.032(9) 0.031(8) 0.004(7) 0.004(7) 0.000(7)
C331 0.062(10) 0.024(7) 0.041(8) 0.004(8) -0.014(7) -0.001(7)
C332 0.040(9) 0.077(11) 0.042(8) 0.010(10) 0.006(8) 0.000(9)
C335 0.037(11) 0.034(9) 0.031(10) -0.002(8) -0.015(8) 0.005(7)
C321 0.057(15) 0.034(9) 0.050(10) 0.005(8) -0.014(9) 0.013(7)
C322 0.060(12) 0.037(10) 0.074(14) -0.018(7) 0.008(11) 0.002(8)
C325 0.032(10) 0.044(10) 0.025(9) -0.001(8) -0.008(8) -0.014(8)
C341 0.032(10) 0.038(10) 0.051(10) -0.026(8) -0.004(8) -0.017(8)
C342 0.039(9) 0.086(12) 0.016(9) 0.022(9) 0.010(6) 0.002(8)
C351 0.034(8) 0.038(11) 0.031(10) 0.024(8) 0.002(7) -0.001(8)
O111 0.035(8) 0.072(12) 0.054(10) 0.004(9) 0.012(8) 0.003(9)
O112 0.067(12) 0.080(14) 0.024(7) 0.033(10) 0.003(7) 0.010(8)
O131 0.049(10) 0.022(9) 0.083(12) -0.001(7) -0.021(8) 0.012(8)
O132 0.076(13) 0.096(16) 0.048(9) 0.030(12) 0.008(9) 0.034(10)
O135 0.030(8) 0.058(12) 0.046(10) -0.010(8) -0.003(7) -0.014(9)
O121 0.054(11) 0.079(14) 0.076(11) -0.010(10) -0.016(8) -0.030(10)
O122 0.048(10) 0.047(11) 0.056(10) 0.000(9) 0.023(7) 0.009(9)
O125 0.049(10) 0.054(11) 0.014(7) 0.010(8) -0.005(6) 0.000(7)
O141 0.059(13) 0.053(11) 0.095(13) 0.002(11) -0.001(11) 0.007(10)
O142 0.067(10) 0.029(8) 0.044(10) -0.018(7) 0.000(9) -0.013(8)
O151 0.075(11) 0.055(10) 0.023(10) -0.006(8) 0.022(8) 0.000(7)
O211 0.056(10) 0.054(11) 0.059(10) -0.005(9) -0.016(9) 0.020(9)
O212 0.073(12) 0.065(13) 0.037(8) -0.008(10) 0.013(8) -0.006(8)
O231 0.047(10) 0.052(10) 0.056(9) -0.003(9) 0.018(9) 0.001(8)
O232 0.045(9) 0.098(13) 0.035(8) -0.013(9) -0.006(8) -0.018(10)
O235 0.012(6) 0.065(13) 0.068(11) 0.017(7) 0.008(7) -0.005(10)
O221 0.048(10) 0.054(11) 0.075(12) -0.005(8) 0.029(8) -0.017(9)
O222 0.055(10) 0.047(10) 0.033(9) 0.013(8) -0.009(6) 0.001(8)
O225 0.052(10) 0.053(11) 0.031(9) 0.002(8) 0.026(7) -0.003(8)
O241 0.056(10) 0.026(7) 0.048(9) 0.010(8) -0.003(7) 0.006(7)
O242 0.050(12) 0.049(10) 0.053(10) -0.003(8) 0.004(9) 0.000(9)
O251 0.046(9) 0.052(10) 0.043(9) 0.007(8) -0.016(7) 0.018(7)
O311 0.054(10) 0.038(10) 0.058(10) 0.005(8) 0.014(8) -0.001(8)
O312 0.047(9) 0.032(9) 0.035(8) 0.004(7) 0.005(7) 0.000(7)
O331 0.066(11) 0.024(7) 0.046(9) 0.004(8) -0.015(8) -0.001(7)
O332 0.040(9) 0.079(11) 0.051(9) 0.011(10) 0.006(9) 0.002(9)
O335 0.059(11) 0.036(9) 0.036(9) 0.004(8) -0.004(8) 0.008(7)
O321 0.057(10) 0.034(9) 0.049(10) 0.005(8) -0.014(7) 0.012(7)
O322 0.060(11) 0.037(10) 0.074(10) -0.018(7) 0.008(9) 0.002(8)
O325 0.050(11) 0.054(10) 0.030(9) 0.012(8) 0.001(8) -0.007(8)
O341 0.072(12) 0.053(10) 0.072(11) -0.049(9) 0.006(10) -0.018(9)
O342 0.043(9) 0.091(14) 0.023(9) 0.026(9) 0.004(7) -0.004(8)
O351 0.037(8) 0.065(12) 0.053(10) 0.022(8) 0.010(7) 0.006(9)
C1401 0.045(11) 0.053(9) 0.166(14) -0.022(6) -0.059(7) 0.044(7)
C1402 0.127(12) 0.061(9) 0.057(7) -0.041(7) -0.056(8) 0.017(6)
C1403 0.061(9) 0.043(7) 0.031(7) -0.010(6) 0.007(7) -0.005(6)
C1404 0.023(9) 0.037(8) 0.030(9) -0.002(6) 0.000(5) -0.002(6)
C1405 0.026(10) 0.041(8) 0.112(10) 0.002(6) 0.020(5) 0.010(6)
C1411 0.065(12) 0.075(16) 0.418(37) -0.043(9) -0.132(14) 0.121(13)
C1412 0.366(31) 0.109(24) 0.058(7) -0.110(14) -0.102(12) 0.027(8)
C1413 0.116(10) 0.054(12) 0.115(9) -0.004(6) 0.088(14) -0.010(6)
C1414 0.079(9) 0.049(8) 0.045(10) -0.023(6) -0.032(9) 0.008(6)
C1415 0.113(13) 0.055(16) 0.225(19) 0.008(8) 0.130(14) 0.000(7)
C1501 0.031(5) 0.037(7) 0.024(5) 0.003(5) 0.004(4) -0.012(4)
C1502 0.036(5) 0.040(7) 0.024(5) 0.005(5) 0.003(4) -0.010(4)
C1503 0.037(5) 0.043(8) 0.028(5) 0.001(5) 0.006(4) -0.007(5)
C1504 0.032(6) 0.042(7) 0.028(5) 0.001(5) 0.004(4) -0.010(5)
C1505 0.031(5) 0.034(7) 0.022(5) 0.005(5) 0.005(4) -0.013(5)
C1511 0.036(6) 0.057(9) 0.039(6) -0.007(6) -0.001(5) -0.005(6)
C1512 0.049(8) 0.060(11) 0.029(5) 0.004(8) -0.004(5) -0.003(7)
C1513 0.051(8) 0.068(16) 0.041(7) -0.007(7) 0.010(8) 0.006(8)
C1514 0.034(6) 0.071(11) 0.045(7) -0.006(6) -0.001(5) -0.001(8)
C1515 0.039(5) 0.041(7) 0.025(5) 0.005(5) 0.003(4) -0.008(5)
C2401 0.026(6) 0.045(7) 0.029(5) -0.008(5) -0.001(4) 0.000(5)
C2402 0.024(6) 0.045(8) 0.027(5) -0.011(5) -0.005(4) -0.002(5)
C2403 0.029(5) 0.045(7) 0.028(6) -0.008(5) -0.001(4) -0.001(5)
C2404 0.037(5) 0.055(8) 0.030(6) -0.012(5) -0.010(5) -0.006(5)
C2405 0.024(6) 0.054(8) 0.041(6) -0.013(5) -0.008(4) 0.000(5)
C2411 0.049(9) 0.051(11) 0.036(5) 0.000(5) 0.012(5) 0.004(6)
C2412 0.033(7) 0.065(10) 0.042(6) -0.015(5) -0.016(5) -0.004(5)
C2413 0.042(6) 0.050(11) 0.043(7) 0.000(5) 0.014(6) 0.007(6)
C2414 0.075(11) 0.080(19) 0.040(9) -0.018(6) -0.019(6) -0.018(10)
C2415 0.026(7) 0.076(18) 0.081(11) -0.019(6) -0.010(5) 0.005(10)
C2501 0.037(6) 0.023(7) 0.030(6) -0.001(5) 0.005(5) -0.008(5)
C2502 0.041(6) 0.028(6) 0.030(6) -0.004(5) 0.011(5) -0.006(5)
C2503 0.046(6) 0.027(6) 0.031(6) -0.001(5) 0.002(4) -0.005(5)
C2504 0.036(6) 0.026(6) 0.039(6) -0.001(5) 0.007(4) -0.012(5)
C2505 0.042(6) 0.029(6) 0.030(5) -0.004(5) 0.011(5) -0.006(5)
C2511 0.047(6) 0.029(8) 0.051(7) 0.004(5) -0.008(7) -0.011(5)
C2512 0.058(6) 0.056(11) 0.047(7) -0.009(6) 0.028(7) -0.008(7)
C2513 0.082(10) 0.047(13) 0.041(7) 0.004(5) -0.011(6) 0.003(7)
C2514 0.036(7) 0.041(11) 0.077(11) -0.001(5) 0.007(5) -0.025(8)
C2515 0.074(9) 0.057(11) 0.040(6) -0.010(6) 0.023(6) 0.005(7)
C3401 0.048(6) 0.033(6) 0.020(5) 0.000(5) 0.017(4) -0.004(4)
C3402 0.040(6) 0.041(6) 0.014(5) 0.002(5) 0.015(4) -0.007(4)
C3403 0.042(6) 0.035(6) 0.018(5) -0.004(5) 0.016(4) -0.008(4)
C3404 0.041(6) 0.035(6) 0.014(5) 0.002(5) 0.016(4) -0.006(4)
C3405 0.040(6) 0.037(6) 0.017(5) -0.004(5) 0.016(4) -0.009(4)
C3411 0.082(10) 0.036(6) 0.052(10) 0.001(6) 0.016(8) 0.004(5)
C3412 0.045(6) 0.071(11) 0.024(8) 0.010(6) 0.009(5) -0.008(5)
C3413 0.063(7) 0.045(7) 0.049(9) -0.019(6) 0.016(7) -0.008(6)
C3414 0.060(7) 0.050(7) 0.026(7) 0.012(7) 0.014(5) 0.003(5)
C3415 0.049(6) 0.059(8) 0.037(8) -0.014(6) 0.011(6) -0.018(6)
C3501 0.037(5) 0.055(6) 0.013(6) -0.009(5) -0.003(4) -0.005(4)
C3502 0.038(6) 0.048(7) 0.015(5) 0.000(5) -0.009(4) -0.005(4)
C3503 0.028(6) 0.051(7) 0.013(6) -0.001(5) -0.005(4) -0.008(4)
C3504 0.030(6) 0.046(7) 0.010(5) -0.002(5) -0.007(4) -0.007(4)
C3505 0.029(6) 0.056(7) 0.017(5) 0.000(5) -0.003(4) -0.008(4)
C3511 0.064(8) 0.079(9) 0.025(10) -0.024(10) 0.006(6) 0.002(7)
C3512 0.065(8) 0.056(7) 0.042(9) 0.011(6) -0.017(8) 0.002(7)
C3513 0.031(6) 0.079(9) 0.036(8) 0.000(5) 0.004(5) -0.008(6)
C3514 0.053(7) 0.049(7) 0.020(6) -0.005(5) -0.010(5) -0.001(5)
C3515 0.038(6) 0.083(9) 0.050(9) 0.013(7) 0.007(7) -0.011(8)
H1 0.040 0.040 0.040 0.000 0.002 0.000
H2 0.040 0.040 0.040 0.000 0.002 0.000
H3 0.040 0.040 0.040 0.000 0.002 0.000
H1411 0.168 0.102 0.425 -0.095 -0.243 0.152
H1412 0.037 0.073 0.516 -0.026 -0.091 0.130
H1413 0.044 0.078 0.543 -0.033 -0.112 0.144
H1414 0.024 0.071 0.563 -0.012 -0.045 0.129
H1415 0.121 0.093 0.473 -0.076 -0.212 0.153
H1416 0.105 0.089 0.447 -0.067 -0.188 0.145
H1421 0.459 0.119 0.030 -0.110 -0.005 -0.008
H1422 0.403 0.128 0.101 -0.137 -0.166 0.063
H1423 0.454 0.124 0.093 -0.143 -0.164 0.039
H1424 0.417 0.130 0.144 -0.149 -0.215 0.076
H1425 0.476 0.118 0.040 -0.123 -0.056 -0.004
H1426 0.423 0.123 0.039 -0.118 -0.064 0.022
H1431 0.054 0.048 0.190 0.007 0.071 0.014
H1432 0.191 0.071 0.121 -0.016 0.124 -0.011
H1433 0.186 0.061 0.152 -0.007 0.133 -0.025
H1434 0.257 0.076 0.118 -0.025 0.141 -0.028
H1435 0.086 0.049 0.189 0.007 0.096 -0.001
H1436 0.089 0.055 0.157 0.002 0.092 0.006
H1441 0.177 0.064 0.032 -0.042 -0.014 -0.005
H1442 0.065 0.049 0.086 -0.024 -0.051 0.020
H1443 0.083 0.056 0.082 -0.032 -0.059 0.027
H1444 0.051 0.050 0.117 -0.022 -0.053 0.031
H1445 0.151 0.065 0.038 -0.043 -0.035 0.010
H1446 0.124 0.054 0.045 -0.033 -0.035 0.001
H1451 0.094 0.060 0.404 0.021 0.160 0.030
H1452 0.172 0.058 0.187 -0.001 0.142 -0.023
H1453 0.185 0.070 0.212 -0.001 0.171 -0.008
H1454 0.213 0.068 0.146 -0.012 0.144 -0.025
H1455 0.124 0.066 0.347 0.016 0.178 0.020
H1456 0.114 0.054 0.311 0.016 0.150 0.004
H1511 0.041 0.072 0.046 -0.012 -0.008 -0.002
H1512 0.032 0.074 0.045 -0.002 0.006 0.001
H1513 0.051 0.052 0.044 -0.015 -0.004 -0.006
H1514 0.040 0.060 0.042 -0.010 0.003 -0.001
H1515 0.053 0.059 0.044 -0.017 -0.009 -0.008
H1516 0.032 0.078 0.049 -0.002 0.000 0.002
H1521 0.061 0.067 0.029 0.004 -0.002 0.002
H1522 0.048 0.070 0.042 0.010 -0.007 0.004
H1523 0.060 0.069 0.029 -0.003 -0.010 -0.009
H1524 0.048 0.073 0.037 0.000 -0.011 -0.002
H1525 0.064 0.070 0.024 0.001 -0.003 -0.007
H1526 0.057 0.063 0.038 0.009 -0.005 0.005
H1531 0.049 0.087 0.054 -0.015 0.012 0.012
H1532 0.067 0.064 0.050 -0.013 0.005 0.012
H1533 0.058 0.083 0.036 -0.001 0.017 0.006
H1534 0.062 0.071 0.039 -0.006 0.010 0.010
H1535 0.050 0.092 0.045 -0.002 0.019 0.008
H1536 0.062 0.071 0.056 -0.021 0.005 0.012
H1541 0.035 0.074 0.045 -0.001 -0.005 0.000
H1542 0.048 0.077 0.055 -0.022 -0.010 0.000
H1543 0.031 0.093 0.056 0.001 0.007 0.007
H1544 0.038 0.089 0.059 -0.016 -0.001 0.007
H1545 0.031 0.083 0.051 0.008 0.003 0.003
H1546 0.045 0.073 0.046 -0.014 -0.011 -0.003
H1551 0.044 0.045 0.030 0.000 0.005 -0.004
H1552 0.047 0.051 0.023 0.003 0.002 -0.009
H1553 0.044 0.045 0.033 0.010 0.001 -0.004
H1554 0.042 0.051 0.028 0.005 -0.001 -0.006
H1555 0.049 0.039 0.034 0.005 0.003 -0.005
H1556 0.045 0.051 0.024 0.004 0.007 -0.007
H2411 0.068 0.060 0.029 -0.001 0.005 -0.003
H2412 0.052 0.054 0.047 0.004 0.021 0.011
H2413 0.057 0.052 0.047 0.004 0.022 0.008
H2414 0.049 0.053 0.054 0.004 0.023 0.013
H2415 0.067 0.053 0.036 -0.001 0.013 -0.003
H2416 0.061 0.059 0.032 0.004 0.011 0.005
H2421 0.027 0.073 0.060 -0.015 -0.015 0.003
H2422 0.044 0.079 0.038 -0.009 -0.020 -0.002
H2423 0.047 0.069 0.052 -0.023 -0.017 -0.013
H2424 0.053 0.074 0.039 -0.016 -0.020 -0.011
H2425 0.034 0.068 0.062 -0.022 -0.015 -0.006
H2426 0.032 0.077 0.048 -0.009 -0.018 0.004
H2431 0.068 0.054 0.040 0.004 0.020 0.004
H2432 0.038 0.054 0.055 0.002 0.016 0.013
H2433 0.041 0.053 0.057 0.001 0.019 0.013
H2434 0.031 0.056 0.061 -0.002 0.013 0.013
H2435 0.059 0.055 0.044 0.006 0.021 0.009
H2436 0.056 0.050 0.047 0.003 0.021 0.007
H2441 0.079 0.099 0.062 -0.029 -0.034 -0.023
H2442 0.093 0.073 0.045 -0.019 -0.007 -0.024
H2443 0.093 0.095 0.032 -0.008 -0.021 -0.014
H2444 0.096 0.079 0.033 -0.009 -0.008 -0.018
H2445 0.084 0.107 0.046 -0.017 -0.035 -0.016
H2446 0.085 0.081 0.059 -0.029 -0.019 -0.027
H2451 0.025 0.071 0.092 -0.012 0.006 0.015
H2452 0.036 0.081 0.099 -0.030 -0.014 -0.004
H2453 0.028 0.099 0.092 -0.017 -0.022 0.010
H2454 0.037 0.098 0.094 -0.028 -0.028 -0.003
H2455 0.023 0.084 0.092 -0.010 -0.004 0.018
H2456 0.029 0.069 0.096 -0.021 0.002 0.007
H2511 0.040 0.034 0.070 0.005 -0.004 -0.022
H2512 0.060 0.038 0.054 0.007 -0.017 -0.012
H2513 0.060 0.029 0.060 0.005 -0.013 -0.004
H2514 0.070 0.037 0.050 0.006 -0.015 -0.002
H2515 0.046 0.029 0.067 0.006 -0.009 -0.017
H2516 0.044 0.034 0.066 0.005 -0.011 -0.020
H2521 0.086 0.076 0.044 -0.012 0.034 0.002
H2522 0.055 0.057 0.070 -0.015 0.033 -0.008
H2523 0.056 0.065 0.055 -0.004 0.029 -0.022
H2524 0.048 0.057 0.067 -0.008 0.029 -0.019
H2525 0.074 0.075 0.042 -0.006 0.031 -0.014
H2526 0.075 0.065 0.060 -0.017 0.036 0.004
H2531 0.081 0.046 0.059 0.011 -0.027 -0.006
H2532 0.103 0.052 0.052 0.000 -0.010 0.017
H2533 0.100 0.067 0.033 0.005 -0.008 0.000
H2534 0.107 0.067 0.037 -0.001 0.000 0.014
H2535 0.086 0.055 0.045 0.010 -0.022 -0.008
H2536 0.090 0.043 0.062 0.007 -0.023 0.006
H2541 0.041 0.057 0.089 -0.008 0.026 -0.025
H2542 0.039 0.045 0.093 0.006 0.000 -0.034
H2543 0.038 0.041 0.090 0.002 -0.005 -0.029
H2544 0.042 0.040 0.090 0.007 -0.011 -0.029
H2545 0.036 0.045 0.093 -0.007 0.013 -0.025
H2546 0.040 0.056 0.088 -0.001 0.019 -0.033
H2551 0.094 0.060 0.040 -0.007 0.013 0.014
H2552 0.087 0.080 0.040 -0.009 0.032 -0.004
H2553 0.077 0.060 0.063 -0.018 0.032 0.009
H2554 0.077 0.073 0.056 -0.015 0.039 -0.001
H2555 0.086 0.053 0.055 -0.014 0.020 0.017
H2556 0.095 0.074 0.032 -0.005 0.019 0.004
H3411 0.091 0.045 0.056 0.016 0.014 0.011
H3412 0.097 0.032 0.071 0.001 0.013 -0.008
H3413 0.094 0.046 0.066 -0.011 0.021 0.017
H3414 0.095 0.036 0.074 -0.013 0.017 0.002
H3415 0.094 0.050 0.056 0.004 0.018 0.021
H3416 0.093 0.037 0.063 0.015 0.013 -0.003
H3421 0.042 0.087 0.034 -0.001 0.007 -0.015
H3422 0.051 0.079 0.034 0.022 0.010 -0.007
H3423 0.057 0.086 0.023 0.016 0.005 -0.004
H3424 0.060 0.077 0.031 0.023 0.007 0.001
H3425 0.049 0.088 0.027 0.005 0.003 -0.015
H3426 0.040 0.087 0.034 0.009 0.011 -0.011
H3431 0.082 0.042 0.064 -0.019 0.019 0.003
H3432 0.058 0.067 0.056 -0.027 0.020 -0.004
H3433 0.074 0.051 0.062 -0.021 0.010 -0.022
H3434 0.060 0.064 0.057 -0.026 0.012 -0.016
H3435 0.084 0.038 0.068 -0.017 0.013 -0.013
H3436 0.069 0.057 0.057 -0.024 0.023 0.006
H3441 0.056 0.070 0.024 0.016 0.009 0.000
H3442 0.073 0.058 0.032 0.008 0.017 0.015
H3443 0.074 0.048 0.043 0.020 0.013 0.002
H3444 0.080 0.045 0.045 0.010 0.015 0.011
H3445 0.060 0.063 0.032 0.021 0.011 -0.001
H3446 0.063 0.069 0.021 0.013 0.013 0.007
H3451 0.068 0.056 0.061 -0.024 0.010 -0.020
H3452 0.054 0.072 0.033 -0.007 0.005 -0.025
H3453 0.044 0.079 0.043 -0.015 0.012 -0.015
H3454 0.045 0.078 0.034 -0.007 0.006 -0.019
H3455 0.056 0.069 0.056 -0.026 0.014 -0.012
H3456 0.065 0.060 0.047 -0.014 0.006 -0.029
H3511 0.087 0.075 0.026 -0.027 -0.002 0.009
H3512 0.063 0.096 0.042 -0.034 0.009 0.003
H3513 0.075 0.096 0.025 -0.023 0.018 -0.002
H3514 0.061 0.104 0.040 -0.025 0.019 -0.002
H3515 0.085 0.084 0.019 -0.025 0.005 0.005
H3516 0.079 0.079 0.035 -0.034 0.001 0.007
H3521 0.061 0.071 0.063 0.025 -0.015 -0.001
H3522 0.090 0.051 0.051 0.010 -0.016 0.000
H3523 0.078 0.065 0.042 0.006 -0.027 0.011
H3524 0.089 0.056 0.043 0.002 -0.021 0.009
H3525 0.062 0.073 0.053 0.016 -0.026 0.007
H3526 0.078 0.059 0.059 0.022 -0.011 -0.005
H3531 0.038 0.085 0.035 -0.013 0.008 -0.005
H3532 0.045 0.090 0.047 0.009 0.016 -0.014
H3533 0.028 0.094 0.055 0.002 -0.004 -0.004
H3534 0.036 0.092 0.059 0.014 0.005 -0.009
H3535 0.030 0.089 0.044 -0.011 -0.001 -0.004
H3536 0.045 0.088 0.035 -0.004 0.016 -0.010
H3541 0.066 0.050 0.037 0.007 -0.013 -0.002
H3542 0.065 0.058 0.019 -0.010 -0.012 0.004
H3543 0.062 0.052 0.025 -0.015 -0.009 -0.002
H3544 0.060 0.058 0.020 -0.016 -0.006 0.002
H3545 0.068 0.046 0.030 -0.003 -0.010 -0.005
H3546 0.064 0.056 0.030 0.002 -0.018 0.004
H3551 0.043 0.107 0.061 0.007 0.020 -0.012
H3552 0.035 0.096 0.068 0.018 -0.005 -0.005
H3553 0.058 0.079 0.056 0.022 0.011 -0.017
H3554 0.048 0.080 0.062 0.024 -0.001 -0.009
H3555 0.056 0.093 0.053 0.015 0.021 -0.019
H3556 0.031 0.108 0.070 0.008 0.006 -0.007

loop_
_atom_site_label
_atom_site_fract_x
_atom_site_fract_y
_atom_site_fract_z
_atom_site_occupancy
_atom_site_U_iso_or_equiv
_atom_site_thermal_displace_type
_atom_site_calc_flag
Ir11 0.3648(1) 0.8161(1) 0.1943(1) 1.0 0.026(1) Uani d
Ir13 0.3382(1) 0.8018(1) 0.3644(1) 1.0 0.028(1) Uani d
Ir12 0.0942(1) 0.8066(1) 0.2525(1) 1.0 0.027(1) Uani d
Ir21 0.3343(1) 0.1847(1) 0.3371(1) 1.0 0.025(1) Uani d
Ir23 0.3653(1) 0.1902(1) 0.1659(1) 1.0 0.025(1) Uani d
Ir22 0.0888(1) 0.1895(1) 0.2342(1) 1.0 0.023(1) Uani d
Ir31 0.3419(1) 0.5098(1) 0.2418(1) 1.0 0.026(1) Uani d
Ir33 0.0608(1) 0.5268(1) 0.2047(1) 1.0 0.024(1) Uani d
Ir32 0.1376(1) 0.4622(1) 0.2870(1) 1.0 0.025(1) Uani d
W14 0.2903(1) 0.7462(1) 0.2336(1) 1.0 0.032(1) Uani d
W15 0.2425(1) 0.8703(1) 0.3045(1) 1.0 0.028(1) Uani d
W24 0.2767(1) 0.2518(1) 0.2675(1) 1.0 0.025(1) Uani d
W25 0.2520(1) 0.1241(1) 0.2281(1) 1.0 0.027(1) Uani d
W34 0.1793(1) 0.5297(1) 0.3812(1) 1.0 0.025(1) Uani d
W35 0.1834(1) 0.4703(1) 0.1067(1) 1.0 0.027(1) Uani d
C111 0.5681(21) 0.8252(7) 0.1897(14) 1.0 0.030(7) Uani d
C112 0.3162(25) 0.8297(7) 0.0789(11) 1.0 0.031(6) Uani d
C131 0.5053(23) 0.7741(6) 0.3991(15) 1.0 0.033(6) Uani d
C132 0.2582(24) 0.8008(7) 0.4735(13) 1.0 0.037(8) Uani d
C135 0.4436(20) 0.8529(7) 0.3612(12) 1.0 0.030(6) Uani d
C121 -0.0119(25) 0.7886(7) 0.1581(15) 1.0 0.039(8) Uani d
C122 -0.0672(23) 0.8078(7) 0.3292(14) 1.0 0.035(7) Uani d
C125 0.1002(24) 0.8590(7) 0.1979(12) 1.0 0.032(6) Uani d
C141 0.4988(27) 0.7473(10) 0.2125(21) 1.0 0.069(9) Uani d
C142 0.2737(30) 0.7510(7) 0.1073(12) 1.0 0.043(6) Uani d
C151 0.3655(30) 0.8893(7) 0.2146(14) 1.0 0.050(6) Uani d
C211 0.5302(24) 0.1760(8) 0.3708(17) 1.0 0.051(7) Uani d
C212 0.2632(28) 0.1808(7) 0.4484(13) 1.0 0.044(7) Uani d
C231 0.5455(25) 0.2175(8) 0.1682(18) 1.0 0.052(7) Uani d
C232 0.3297(28) 0.1886(10) 0.0437(13) 1.0 0.056(7) Uani d
C235 0.4679(16) 0.1399(5) 0.1989(13) 1.0 0.018(5) Uani d
C221 -0.0497(28) 0.2107(8) 0.3068(18) 1.0 0.058(8) Uani d
C222 -0.0473(25) 0.1858(8) 0.1394(13) 1.0 0.045(5) Uani d
C225 0.0666(24) 0.1393(6) 0.3014(12) 1.0 0.033(7) Uani d
C241 0.4592(25) 0.2516(7) 0.3361(15) 1.0 0.043(6) Uani d
C242 0.1918(26) 0.2556(8) 0.3819(14) 1.0 0.043(7) Uani d
C251 0.3311(27) 0.1117(8) 0.3471(15) 1.0 0.046(6) Uani d
C311 0.4336(30) 0.5500(6) 0.1910(17) 1.0 0.050(6) Uani d
C312 0.5056(23) 0.4826(6) 0.2716(15) 1.0 0.037(5) Uani d
C331 0.0664(29) 0.5781(5) 0.2082(16) 1.0 0.043(6) Uani d
C332 -0.1442(22) 0.5243(9) 0.1716(16) 1.0 0.053(6) Uani d
C335 0.1786(25) 0.5265(6) 0.0846(13) 1.0 0.035(7) Uani d
C321 0.2356(27) 0.4404(7) 0.3823(15) 1.0 0.047(7) Uani d
C322 -0.0230(27) 0.4305(8) 0.2872(18) 1.0 0.057(9) Uani d
C325 0.2745(24) 0.4335(6) 0.1962(13) 1.0 0.034(6) Uani d
C341 0.2942(25) 0.5735(6) 0.3565(16) 1.0 0.041(6) Uani d
C342 0.3746(23) 0.5138(8) 0.4284(13) 1.0 0.047(7) Uani d
C351 0.3833(23) 0.4777(7) 0.0737(14) 1.0 0.035(7) Uani d
O111 0.6927(18) 0.8301(6) 0.1873(11) 1.0 0.053(8) Uani d
O112 0.2891(20) 0.8363(6) 0.0064(9) 1.0 0.057(7) Uani d
O131 0.6075(18) 0.7583(4) 0.4233(12) 1.0 0.052(7) Uani d
O132 0.2078(21) 0.8007(7) 0.5405(11) 1.0 0.073(10) Uani d
O135 0.5587(16) 0.8623(5) 0.3871(10) 1.0 0.045(6) Uani d
O121 -0.0799(20) 0.7786(6) 0.0968(12) 1.0 0.070(9) Uani d
O122 -0.1669(18) 0.8066(5) 0.3716(11) 1.0 0.050(7) Uani d
O125 0.0310(17) 0.8718(5) 0.1404(8) 1.0 0.039(6) Uani d
O141 0.6207(22) 0.7430(6) 0.1978(14) 1.0 0.069(8) Uani d
O142 0.2598(19) 0.7504(5) 0.0318(10) 1.0 0.047(7) Uani d
O151 0.4305(20) 0.9067(5) 0.1664(10) 1.0 0.051(6) Uani d
O211 0.6537(19) 0.1678(6) 0.3829(12) 1.0 0.057(7) Uani d
O212 0.2155(20) 0.1773(6) 0.5171(10) 1.0 0.058(8) Uani d
O231 0.6635(18) 0.2279(5) 0.1699(11) 1.0 0.051(7) Uani d
O232 0.3097(19) 0.1876(7) -0.0296(10) 1.0 0.060(8) Uani d
O235 0.5861(14) 0.1298(5) 0.1916(11) 1.0 0.048(7) Uani d
O221 -0.1327(19) 0.2242(5) 0.3510(12) 1.0 0.058(8) Uani d
O222 -0.1252(18) 0.1799(5) 0.0805(10) 1.0 0.045(5) Uani d
O225 -0.0131(17) 0.1295(5) 0.3540(9) 1.0 0.045(7) Uani d
O241 0.5655(18) 0.2553(5) 0.3794(10) 1.0 0.044(7) Uani d
O242 0.1423(19) 0.2591(5) 0.4502(11) 1.0 0.050(7) Uani d
O251 0.3680(18) 0.0959(5) 0.4093(10) 1.0 0.047(6) Uani d
O311 0.4826(19) 0.5765(5) 0.1632(11) 1.0 0.050(6) Uani d
O312 0.6138(16) 0.4670(5) 0.2912(9) 1.0 0.038(5) Uani d
O331 0.0816(19) 0.6090(4) 0.2062(10) 1.0 0.046(6) Uani d
O332 -0.2682(17) 0.5238(6) 0.1561(11) 1.0 0.056(7) Uani d
O335 0.1916(19) 0.5493(4) 0.0350(10) 1.0 0.044(7) Uani d
O321 0.3058(18) 0.4271(5) 0.4390(11) 1.0 0.047(6) Uani d
O322 -0.1257(20) 0.4126(5) 0.2944(12) 1.0 0.057(7) Uani d
O325 0.3450(18) 0.4077(5) 0.2089(10) 1.0 0.045(6) Uani d
O341 0.3600(21) 0.5992(5) 0.3437(12) 1.0 0.065(7) Uani d
O342 0.4807(17) 0.5047(6) 0.4632(9) 1.0 0.052(8) Uani d
O351 0.4988(17) 0.4828(5) 0.0457(11) 1.0 0.052(8) Uani d
C1401 0.3588(15) 0.6892(5) 0.2887(12) 1.0 0.089(6) Uani d
C1402 0.2462(20) 0.7018(5) 0.3433(9) 1.0 0.083(5) Uani d
C1403 0.1141(16) 0.7057(4) 0.2907(8) 1.0 0.045(5) Uani d
C1404 0.1451(13) 0.6955(4) 0.2037(8) 1.0 0.030(6) Uani d
C1405 0.2963(13) 0.6853(4) 0.2024(11) 1.0 0.059(6) Uani d
C1411 0.5100(18) 0.6777(8) 0.3188(19) 1.0 0.190(15) Uani d
C1412 0.2583(32) 0.7048(8) 0.4408(9) 1.0 0.181(10) Uani d
C1413 -0.0354(20) 0.7137(7) 0.3237(13) 1.0 0.093(9) Uani d
C1414 0.0337(19) 0.6910(6) 0.1299(9) 1.0 0.059(6) Uani d
C1415 0.3700(22) 0.6680(7) 0.1272(15) 1.0 0.128(13) Uani d
C1501 0.2824(11) 0.9262(3) 0.3652(6) 1.0 0.031(4) Uani d
C1502 0.2443(11) 0.9038(3) 0.4366(6) 1.0 0.033(4) Uani d
C1503 0.0968(12) 0.8916(3) 0.4208(7) 1.0 0.036(4) Uani d
C1504 0.0437(11) 0.9065(3) 0.3397(7) 1.0 0.034(4) Uani d
C1505 0.1584(11) 0.9279(3) 0.3054(6) 1.0 0.029(4) Uani d
C1511 0.4199(14) 0.9483(5) 0.3604(10) 1.0 0.044(5) Uani d
C1512 0.3361(16) 0.8978(5) 0.5183(9) 1.0 0.046(6) Uani d
C1513 0.0050(16) 0.8722(5) 0.4855(9) 1.0 0.053(9) Uani d
C1514 -0.1132(12) 0.9053(5) 0.3050(9) 1.0 0.050(6) Uani d
C1515 0.1450(16) 0.9513(5) 0.2262(8) 1.0 0.035(4) Uani d
C2401 0.2941(11) 0.2911(4) 0.1438(7) 1.0 0.033(4) Uani d
C2402 0.1438(11) 0.2898(4) 0.1670(7) 1.0 0.032(4) Uani d
C2403 0.1349(11) 0.3037(4) 0.2534(7) 1.0 0.034(4) Uani d
C2404 0.2797(12) 0.3136(4) 0.2836(7) 1.0 0.041(5) Uani d
C2405 0.3782(11) 0.3058(4) 0.2159(7) 1.0 0.040(4) Uani d
C2411 0.3506(16) 0.2830(6) 0.0557(8) 1.0 0.045(4) Uani d
C2412 0.0154(13) 0.2810(6) 0.1063(9) 1.0 0.047(5) Uani d
C2413 -0.0042(14) 0.3116(6) 0.2989(9) 1.0 0.045(6) Uani d
C2414 0.3182(17) 0.3337(6) 0.3663(9) 1.0 0.066(10) Uani d
C2415 0.5371(12) 0.3166(7) 0.2153(11) 1.0 0.061(9) Uani d
C2501 0.3054(11) 0.0654(4) 0.1981(7) 1.0 0.030(4) Uani d
C2502 0.3000(11) 0.0826(3) 0.1149(7) 1.0 0.033(4) Uani d
C2503 0.1528(12) 0.0947(3) 0.0972(7) 1.0 0.035(4) Uani d
C2504 0.0673(12) 0.0849(3) 0.1696(7) 1.0 0.034(4) Uani d
C2505 0.1616(12) 0.0668(3) 0.2319(7) 1.0 0.034(4) Uani d
C2511 0.4337(14) 0.0448(5) 0.2372(10) 1.0 0.043(5) Uani d
C2512 0.4223(15) 0.0839(6) 0.0527(9) 1.0 0.053(5) Uani d
C2513 0.0929(17) 0.1090(5) 0.0112(9) 1.0 0.057(8) Uani d
C2514 -0.0975(12) 0.0873(5) 0.1723(11) 1.0 0.051(6) Uani d
C2515 0.1143(17) 0.0487(6) 0.3132(9) 1.0 0.056(6) Uani d
C3401 0.0565(13) 0.5747(3) 0.4584(7) 1.0 0.033(4) Uani d
C3402 -0.0544(12) 0.5485(3) 0.4371(6) 1.0 0.031(4) Uani d
C3403 -0.0126(12) 0.5153(3) 0.4785(7) 1.0 0.031(4) Uani d
C3404 0.1240(12) 0.5210(3) 0.5254(7) 1.0 0.029(5) Uani d
C3405 0.1667(11) 0.5577(3) 0.5130(7) 1.0 0.031(4) Uani d
C3411 0.0489(20) 0.6140(3) 0.4367(13) 1.0 0.056(5) Uani d
C3412 -0.1999(15) 0.5560(5) 0.3913(10) 1.0 0.047(5) Uani d
C3413 -0.1064(17) 0.4821(3) 0.4830(11) 1.0 0.052(6) Uani d
C3414 0.1979(17) 0.4948(4) 0.5874(10) 1.0 0.045(5) Uani d
C3415 0.2923(15) 0.5765(4) 0.5602(11) 1.0 0.048(6) Uani d
C3501 0.1563(12) 0.4610(3) -0.0417(7) 1.0 0.035(4) Uani d
C3502 0.0141(12) 0.4707(3) -0.0133(7) 1.0 0.034(4) Uani d
C3503 -0.0344(11) 0.4428(3) 0.0431(7) 1.0 0.031(4) Uani d
C3504 0.0779(12) 0.4159(3) 0.0495(7) 1.0 0.029(5) Uani d
C3505 0.1957(11) 0.4271(3) -0.0029(7) 1.0 0.034(5) Uani d
C3511 0.2396(17) 0.4802(5) -0.1101(11) 1.0 0.056(8) Uani d
C3512 -0.0756(18) 0.5022(4) -0.0453(12) 1.0 0.055(6) Uani d
C3513 -0.1870(13) 0.4392(5) 0.0764(10) 1.0 0.049(6) Uani d
C3514 0.0629(18) 0.3793(4) 0.0906(10) 1.0 0.041(5) Uani d
C3515 0.3287(15) 0.4052(5) -0.0222(12) 1.0 0.057(6) Uani d
H1 0.1922 0.7726 0.3190 1.0 0.040 Uani c
H2 0.2085 0.2206 0.1774 1.0 0.040 Uani c
H3 0.0409 0.5043 0.3097 1.0 0.040 Uani c
H1411 0.5207 0.6801 0.3836 0.5 0.238 Uani c
H1412 0.5259 0.6519 0.3020 0.5 0.211 Uani c
H1413 0.5845 0.6933 0.2909 0.5 0.225 Uani c
H1414 0.5667 0.6701 0.2674 0.5 0.221 Uani c
H1415 0.5615 0.6983 0.3490 0.5 0.235 Uani c
H1416 0.5029 0.6569 0.3601 0.5 0.219 Uani c
H1421 0.1592 0.7099 0.4637 0.5 0.203 Uani c
H1422 0.2966 0.6815 0.4659 0.5 0.215 Uani c
H1423 0.3273 0.7248 0.4577 0.5 0.228 Uani c
H1424 0.3628 0.7009 0.4612 0.5 0.236 Uani c
H1425 0.2254 0.7293 0.4590 0.5 0.213 Uani c
H1426 0.1947 0.6860 0.4672 0.5 0.197 Uani c
H1431 -0.1109 0.7108 0.2751 0.5 0.096 Uani c
H1432 -0.0571 0.6966 0.3719 0.5 0.125 Uani c
H1433 -0.0377 0.7390 0.3461 0.5 0.130 Uani c
H1434 -0.0262 0.7201 0.3869 0.5 0.147 Uani c
H1435 -0.0800 0.7344 0.2902 0.5 0.105 Uani c
H1436 -0.0994 0.6919 0.3160 0.5 0.098 Uani c
H1441 0.0815 0.6797 0.0791 0.5 0.092 Uani c
H1442 -0.0480 0.6752 0.1489 0.5 0.068 Uani c
H1443 -0.0067 0.7152 0.1125 0.5 0.075 Uani c
H1444 -0.0637 0.7003 0.1478 0.5 0.074 Uani c
H1445 0.0658 0.7049 0.0781 0.5 0.086 Uani c
H1446 0.0245 0.6649 0.1145 0.5 0.075 Uani c
H1451 0.4703 0.6596 0.1467 0.5 0.182 Uani c
H1452 0.3102 0.6470 0.1056 0.5 0.135 Uani c
H1453 0.3785 0.6860 0.0792 0.5 0.151 Uani c
H1454 0.3024 0.6688 0.0743 0.5 0.139 Uani c
H1455 0.4625 0.6814 0.1154 0.5 0.174 Uani c
H1456 0.3942 0.6424 0.1418 0.5 0.156 Uani c
H1511 0.4816 0.9450 0.4151 0.5 0.053 Uani c
H1512 0.4763 0.9403 0.3093 0.5 0.050 Uani c
H1513 0.3933 0.9743 0.3535 0.5 0.049 Uani c
H1514 0.4192 0.9614 0.3035 0.5 0.047 Uani c
H1515 0.4245 0.9661 0.4093 0.5 0.052 Uani c
H1516 0.5075 0.9320 0.3651 0.5 0.053 Uani c
H1521 0.2783 0.8837 0.5608 0.5 0.052 Uani c
H1522 0.4265 0.8839 0.5043 0.5 0.053 Uani c
H1523 0.3650 0.9216 0.5444 0.5 0.053 Uani c
H1524 0.4349 0.9091 0.5122 0.5 0.053 Uani c
H1525 0.2867 0.9089 0.5687 0.5 0.053 Uani c
H1526 0.3482 0.8712 0.5286 0.5 0.053 Uani c
H1531 -0.0996 0.8713 0.4630 0.5 0.063 Uani c
H1532 0.0428 0.8471 0.4941 0.5 0.060 Uani c
H1533 0.0106 0.8854 0.5424 0.5 0.059 Uani c
H1534 0.0688 0.8646 0.5367 0.5 0.057 Uani c
H1535 -0.0736 0.8888 0.5056 0.5 0.061 Uani c
H1536 -0.0414 0.8505 0.4573 0.5 0.063 Uani c
H1541 -0.1251 0.9219 0.2539 0.5 0.052 Uani c
H1542 -0.1387 0.8802 0.2865 0.5 0.060 Uani c
H1543 -0.1799 0.9132 0.3516 0.5 0.060 Uani c
H1544 -0.1707 0.8882 0.3407 0.5 0.062 Uani c
H1545 -0.1571 0.9300 0.3081 0.5 0.055 Uani c
H1546 -0.1159 0.8970 0.2430 0.5 0.055 Uani c
H1551 0.2368 0.9659 0.2212 0.5 0.040 Uani c
H1552 0.1301 0.9359 0.1732 0.5 0.040 Uani c
H1553 0.0591 0.9679 0.2312 0.5 0.041 Uani c
H1554 0.0472 0.9472 0.1958 0.5 0.040 Uani c
H1555 0.1539 0.9772 0.2439 0.5 0.040 Uani c
H1556 0.2249 0.9452 0.1859 0.5 0.040 Uani c
H2411 0.2665 0.2764 0.0149 0.5 0.052 Uani c
H2412 0.4017 0.3047 0.0331 0.5 0.050 Uani c
H2413 0.4213 0.2624 0.0603 0.5 0.051 Uani c
H2414 0.4599 0.2859 0.0573 0.5 0.052 Uani c
H2415 0.3247 0.2576 0.0392 0.5 0.052 Uani c
H2416 0.3050 0.3000 0.0119 0.5 0.050 Uani c
H2421 -0.0782 0.2864 0.1357 0.5 0.054 Uani c
H2422 0.0205 0.2960 0.0523 0.5 0.054 Uani c
H2423 0.0184 0.2548 0.0906 0.5 0.056 Uani c
H2424 0.0520 0.2717 0.0500 0.5 0.056 Uani c
H2425 -0.0467 0.2621 0.1334 0.5 0.055 Uani c
H2426 -0.0446 0.3033 0.0952 0.5 0.053 Uani c
H2431 0.0197 0.3250 0.3542 0.5 0.054 Uani c
H2432 -0.0705 0.3267 0.2603 0.5 0.049 Uani c
H2433 -0.0547 0.2885 0.3126 0.5 0.050 Uani c
H2434 -0.0900 0.3018 0.2639 0.5 0.049 Uani c
H2435 0.0002 0.3001 0.3578 0.5 0.052 Uani c
H2436 -0.0156 0.3383 0.3055 0.5 0.051 Uani c
H2441 0.4241 0.3408 0.3670 0.5 0.081 Uani c
H2442 0.2555 0.3557 0.3696 0.5 0.070 Uani c
H2443 0.3006 0.3177 0.4174 0.5 0.074 Uani c
H2444 0.2294 0.3354 0.4023 0.5 0.070 Uani c
H2445 0.3979 0.3205 0.3997 0.5 0.080 Uani c
H2446 0.3529 0.3585 0.3519 0.5 0.076 Uani c
H2451 0.5757 0.3119 0.1564 0.5 0.063 Uani c
H2452 0.5467 0.3429 0.2294 0.5 0.072 Uani c
H2453 0.5947 0.3022 0.2599 0.5 0.074 Uani c
H2454 0.5690 0.3261 0.2741 0.5 0.077 Uani c
H2455 0.5981 0.2951 0.2010 0.5 0.066 Uani c
H2456 0.5500 0.3358 0.1705 0.5 0.065 Uani c
H2511 0.5158 0.0449 0.1958 0.5 0.048 Uani c
H2512 0.4674 0.0564 0.2933 0.5 0.051 Uani c
H2513 0.4034 0.0193 0.2485 0.5 0.050 Uani c
H2514 0.4086 0.0355 0.2959 0.5 0.053 Uani c
H2515 0.4570 0.0240 0.1985 0.5 0.048 Uani c
H2516 0.5210 0.0611 0.2432 0.5 0.049 Uani c
H2521 0.3854 0.0946 -0.0038 0.5 0.068 Uani c
H2522 0.5043 0.0991 0.0779 0.5 0.060 Uani c
H2523 0.4590 0.0589 0.0424 0.5 0.058 Uani c
H2524 0.5137 0.0738 0.0815 0.5 0.057 Uani c
H2525 0.3949 0.0693 -0.0002 0.5 0.063 Uani c
H2526 0.4401 0.1095 0.0352 0.5 0.066 Uani c
H2531 -0.0167 0.1107 0.0124 0.5 0.063 Uani c
H2532 0.1347 0.1335 0.0008 0.5 0.069 Uani c
H2533 0.1208 0.0924 -0.0366 0.5 0.067 Uani c
H2534 0.1759 0.1137 -0.0280 0.5 0.071 Uani c
H2535 0.0245 0.0908 -0.0164 0.5 0.063 Uani c
H2536 0.0384 0.1320 0.0210 0.5 0.066 Uani c
H2541 -0.1313 0.0741 0.2247 0.5 0.062 Uani c
H2542 -0.1278 0.1132 0.1755 0.5 0.059 Uani c
H2543 -0.1429 0.0761 0.1184 0.5 0.057 Uani c
H2544 -0.1367 0.1014 0.1210 0.5 0.058 Uani c
H2545 -0.1402 0.0624 0.1702 0.5 0.058 Uani c
H2546 -0.1251 0.0995 0.2273 0.5 0.061 Uani c
H2551 0.1992 0.0352 0.3408 0.5 0.064 Uani c
H2552 0.0793 0.0673 0.3548 0.5 0.068 Uani c
H2553 0.0326 0.0314 0.2984 0.5 0.066 Uani c
H2554 0.0082 0.0540 0.3219 0.5 0.068 Uani c
H2555 0.1282 0.0220 0.3079 0.5 0.064 Uani c
H2556 0.1748 0.0579 0.3643 0.5 0.066 Uani c
H3411 -0.0465 0.6194 0.4048 0.5 0.064 Uani c
H3412 0.0558 0.6285 0.4917 0.5 0.066 Uani c
H3413 0.1322 0.6206 0.3992 0.5 0.068 Uani c
H3414 0.1408 0.6262 0.4590 0.5 0.068 Uani c
H3415 0.0385 0.6171 0.3721 0.5 0.066 Uani c
H3416 -0.0379 0.6251 0.4646 0.5 0.064 Uani c
H3421 -0.2639 0.5341 0.3942 0.5 0.054 Uani c
H3422 -0.2487 0.5767 0.4202 0.5 0.054 Uani c
H3423 -0.1842 0.5622 0.3290 0.5 0.055 Uani c
H3424 -0.2006 0.5812 0.3681 0.5 0.056 Uani c
H3425 -0.2158 0.5386 0.3420 0.5 0.055 Uani c
H3426 -0.2803 0.5532 0.4333 0.5 0.053 Uani c
H3431 -0.0584 0.4643 0.5241 0.5 0.062 Uani c
H3432 -0.2052 0.4888 0.5041 0.5 0.060 Uani c
H3433 -0.1179 0.4711 0.4237 0.5 0.062 Uani c
H3434 -0.1959 0.4851 0.4438 0.5 0.060 Uani c
H3435 -0.0491 0.4607 0.4638 0.5 0.063 Uani c
H3436 -0.1365 0.4784 0.5442 0.5 0.061 Uani c
H3441 0.2824 0.5069 0.6190 0.5 0.050 Uani c
H3442 0.1258 0.4863 0.6304 0.5 0.054 Uani c
H3443 0.2347 0.4736 0.5541 0.5 0.055 Uani c
H3444 0.1462 0.4710 0.5833 0.5 0.056 Uani c
H3445 0.3028 0.4916 0.5719 0.5 0.051 Uani c
H3446 0.1939 0.5042 0.6482 0.5 0.051 Uani c
H3451 0.2872 0.6030 0.5476 0.5 0.061 Uani c
H3452 0.2860 0.5725 0.6243 0.5 0.053 Uani c
H3453 0.3875 0.5666 0.5402 0.5 0.055 Uani c
H3454 0.3532 0.5584 0.5938 0.5 0.052 Uani c
H3455 0.3545 0.5889 0.5171 0.5 0.060 Uani c
H3456 0.2530 0.5947 0.6013 0.5 0.058 Uani c
H3511 0.1801 0.5011 -0.1331 0.5 0.063 Uani c
H3512 0.3350 0.4893 -0.0839 0.5 0.067 Uani c
H3513 0.2591 0.4632 -0.1588 0.5 0.065 Uani c
H3514 0.3360 0.4679 -0.1175 0.5 0.068 Uani c
H3515 0.1811 0.4798 -0.1666 0.5 0.063 Uani c
H3516 0.2571 0.5058 -0.0917 0.5 0.064 Uani c
H3521 -0.1758 0.5009 -0.0211 0.5 0.065 Uani c
H3522 -0.0266 0.5251 -0.0258 0.5 0.064 Uani c
H3523 -0.0844 0.5017 -0.1104 0.5 0.063 Uani c
H3524 -0.0154 0.5176 -0.0837 0.5 0.063 Uani c
H3525 -0.1646 0.4933 -0.0790 0.5 0.064 Uani c
H3526 -0.1068 0.5168 0.0056 0.5 0.066 Uani c
H3531 -0.1980 0.4149 0.1039 0.5 0.053 Uani c
H3532 -0.2035 0.4584 0.1206 0.5 0.060 Uani c
H3533 -0.2607 0.4418 0.0268 0.5 0.059 Uani c
H3534 -0.2435 0.4618 0.0636 0.5 0.062 Uani c
H3535 -0.2380 0.4183 0.0469 0.5 0.054 Uani c
H3536 -0.1808 0.4350 0.1407 0.5 0.055 Uani c
H3541 0.1485 0.3639 0.0757 0.5 0.051 Uani c
H3542 0.0605 0.3820 0.1553 0.5 0.048 Uani c
H3543 -0.0302 0.3676 0.0682 0.5 0.046 Uani c
H3544 -0.0293 0.3784 0.1238 0.5 0.046 Uani c
H3545 0.0587 0.3603 0.0442 0.5 0.049 Uani c
H3546 0.1495 0.3747 0.1313 0.5 0.050 Uani c
H3551 0.3867 0.4180 -0.0668 0.5 0.070 Uani c
H3552 0.3909 0.4021 0.0324 0.5 0.066 Uani c
H3553 0.2974 0.3811 -0.0450 0.5 0.064 Uani c
H3554 0.3300 0.3828 0.0139 0.5 0.064 Uani c
H3555 0.3258 0.3987 -0.0854 0.5 0.067 Uani c
H3556 0.4193 0.4197 -0.0079 0.5 0.070 Uani c

loop_
_atom_type_symbol
_atom_type_scat_dispersion_real
_atom_type_scat_dispersion_imag
_atom_type_scat_Cromer_Mann_a1
_atom_type_scat_Cromer_Mann_b1
_atom_type_scat_Cromer_Mann_a2
_atom_type_scat_Cromer_Mann_b2
_atom_type_scat_Cromer_Mann_a3
_atom_type_scat_Cromer_Mann_b3
_atom_type_scat_Cromer_Mann_a4
_atom_type_scat_Cromer_Mann_b4
_atom_type_scat_Cromer_Mann_c
_atom_type_scat_source
'C   ' 0.0033 0.0016 2.3100 20.8439 1.0200 10.2075 1.5886 0.5687 0.8650 51.6512 0.2156 International_Tables_Vol_IV_Table_2.2B
'H   ' 0.0000 0.0000 0.4930 10.5109 0.3229 26.1257 0.1402 3.1424 0.0408 57.7997 0.0030 International_Tables_Vol_IV_Table_2.2B
'Ir  ' -2.0660 7.9900 27.3049 1.5928 16.7296 8.8655 15.6115 0.4179 5.8338 45.0011 11.4722 International_Tables_Vol_IV_Table_2.2B
'O   ' 0.0106 0.0060 3.0485 13.2771 2.2868 5.7011 1.5463 0.3239 0.8670 32.9089 0.2508 International_Tables_Vol_IV_Table_2.2B
'W   ' -1.4210 6.8720 29.0818 1.7203 15.4300 9.2259 14.4327 0.3217 5.1198 57.0560 9.8875 International_Tables_Vol_IV_Table_2.2B

loop_
_exptl_crystal_face_index_h
_exptl_crystal_face_index_k
_exptl_crystal_face_index_l
_exptl_crystal_face_perp_dist
1 0 0 0.200
-1 0 0 0.180
0 1 0 0.050
0 -1 0 0.020
0 0 1 0.060
0 0 -1 0.040
0 -4 1 0.030
0 4 -1 0.020

loop_
_geom_angle_atom_site_label_1
_geom_angle_atom_site_label_2
_geom_angle_atom_site_label_3
_geom_angle
_geom_angle_publ_flag
Ir13 Ir11 Ir12 61.9(1) yes
Ir13 Ir11 W14 64.4(1) yes
Ir13 Ir11 W15 60.9(1) yes
Ir13 Ir11 C111 101.4(6) yes
Ir13 Ir11 C112 160.7(7) yes
Ir12 Ir11 W14 64.2(1) yes
Ir12 Ir11 W15 60.9(1) yes
Ir12 Ir11 C111 162.5(6) yes
Ir12 Ir11 C112 99.5(7) yes
W14 Ir11 W15 115.0(1) yes
W14 Ir11 C111 115.2(7) yes
W14 Ir11 C112 114.1(8) yes
W15 Ir11 C111 107.6(7) yes
W15 Ir11 C112 106.7(7) yes
C111 Ir11 C112 96.4(10) yes
Ir11 Ir13 Ir12 58.9(1) yes
Ir11 Ir13 W14 58.9(1) yes
Ir11 Ir13 W15 62.9(1) yes
Ir11 Ir13 C131 106.2(7) yes
Ir11 Ir13 C132 159.6(7) yes
Ir11 Ir13 C135 75.2(5) yes
Ir12 Ir13 W14 61.2(1) yes
Ir12 Ir13 W15 60.6(1) yes
Ir12 Ir13 C131 145.8(7) yes
Ir12 Ir13 C132 103.2(7) yes
Ir12 Ir13 C135 106.4(5) yes
W14 Ir13 W15 112.2(1) yes
W14 Ir13 C131 84.6(7) yes
W14 Ir13 C132 123.9(8) yes
W14 Ir13 C135 132.4(5) yes
W15 Ir13 C131 144.4(7) yes
W15 Ir13 C132 100.7(8) yes
W15 Ir13 C135 47.6(6) yes
C131 Ir13 C132 94.3(10) yes
C131 Ir13 C135 97.6(9) yes
C132 Ir13 C135 103.5(10) yes
Ir11 Ir12 Ir13 59.2(1) yes
Ir11 Ir12 W14 59.2(1) yes
Ir11 Ir12 W15 63.1(1) yes
Ir11 Ir12 C121 104.3(8) yes
Ir11 Ir12 C122 159.8(7) yes
Ir11 Ir12 C125 73.0(6) yes
Ir13 Ir12 W14 61.8(1) yes
Ir13 Ir12 W15 60.8(1) yes
Ir13 Ir12 C121 148.7(7) yes
Ir13 Ir12 C122 103.7(7) yes
Ir13 Ir12 C125 105.8(6) yes
W14 Ir12 W15 112.7(1) yes
W14 Ir12 C121 87.0(7) yes
W14 Ir12 C122 124.9(7) yes
W14 Ir12 C125 130.2(6) yes
W15 Ir12 C121 139.4(8) yes
W15 Ir12 C122 100.1(7) yes
W15 Ir12 C125 47.5(5) yes
C121 Ir12 C122 95.8(10) yes
C121 Ir12 C125 92.4(10) yes
C122 Ir12 C125 104.6(10) yes
Ir23 Ir21 Ir22 62.2(1) yes
Ir23 Ir21 W24 64.7(1) yes
Ir23 Ir21 W25 61.5(1) yes
Ir23 Ir21 C211 98.6(8) yes
Ir23 Ir21 C212 165.7(8) yes
Ir22 Ir21 W24 64.6(1) yes
Ir22 Ir21 W25 61.3(1) yes
Ir22 Ir21 C211 159.6(8) yes
Ir22 Ir21 C212 103.5(8) yes
W24 Ir21 W25 116.0(1) yes
W24 Ir21 C211 115.4(9) yes
W24 Ir21 C212 111.0(8) yes
W25 Ir21 C211 104.6(9) yes
W25 Ir21 C212 112.6(8) yes
C211 Ir21 C212 95.5(11) yes
Ir21 Ir23 Ir22 59.4(1) yes
Ir21 Ir23 W24 59.1(1) yes
Ir21 Ir23 W25 63.0(1) yes
Ir21 Ir23 C231 98.4(8) yes
Ir21 Ir23 C232 162.9(8) yes
Ir21 Ir23 C235 76.2(5) yes
Ir22 Ir23 W24 61.8(1) yes
Ir22 Ir23 W25 61.0(1) yes
Ir22 Ir23 C231 141.9(8) yes
Ir22 Ir23 C232 104.6(8) yes
Ir22 Ir23 C235 107.3(4) yes
W24 Ir23 W25 112.7(1) yes
W24 Ir23 C231 80.4(8) yes
W24 Ir23 C232 121.3(11) yes
W24 Ir23 C235 133.5(5) yes
W25 Ir23 C231 140.1(9) yes
W25 Ir23 C232 104.8(10) yes
W25 Ir23 C235 47.8(4) yes
C231 Ir23 C232 98.5(12) yes
C231 Ir23 C235 95.1(10) yes
C232 Ir23 C235 105.2(12) yes
Ir21 Ir22 Ir23 58.4(1) yes
Ir21 Ir22 W24 58.7(1) yes
Ir21 Ir22 W25 62.6(1) yes
Ir21 Ir22 C221 103.8(9) yes
Ir21 Ir22 C222 163.1(8) yes
Ir21 Ir22 C225 75.6(6) yes
Ir23 Ir22 W24 61.4(1) yes
Ir23 Ir22 W25 60.8(1) yes
Ir23 Ir22 C221 149.2(9) yes
Ir23 Ir22 C222 106.8(7) yes
Ir23 Ir22 C225 107.3(6) yes
W24 Ir22 W25 112.2(1) yes
W24 Ir22 C221 88.0(9) yes
W24 Ir22 C222 124.0(9) yes
W24 Ir22 C225 132.2(6) yes
W25 Ir22 C221 137.5(10) yes
W25 Ir22 C222 104.0(9) yes
W25 Ir22 C225 48.4(5) yes
C221 Ir22 C222 93.0(12) yes
C221 Ir22 C225 90.0(11) yes
C222 Ir22 C225 103.8(11) yes
Ir33 Ir31 Ir32 62.6(1) yes
Ir33 Ir31 W34 64.1(1) yes
Ir33 Ir31 W35 61.2(1) yes
Ir33 Ir31 C311 99.3(9) yes
Ir33 Ir31 C312 160.0(8) yes
Ir32 Ir31 W34 64.7(1) yes
Ir32 Ir31 W35 61.2(1) yes
Ir32 Ir31 C311 161.7(9) yes
Ir32 Ir31 C312 98.1(8) yes
W34 Ir31 W35 115.3(1) yes
W34 Ir31 C311 111.7(8) yes
W34 Ir31 C312 114.1(7) yes
W35 Ir31 C311 108.7(8) yes
W35 Ir31 C312 106.2(7) yes
C311 Ir31 C312 99.6(11) yes
Ir31 Ir33 Ir32 58.7(1) yes
Ir31 Ir33 W34 59.3(1) yes
Ir31 Ir33 W35 63.0(1) yes
Ir31 Ir33 C331 101.8(8) yes
Ir31 Ir33 C332 163.5(10) yes
Ir31 Ir33 C335 71.3(6) yes
Ir32 Ir33 W34 61.7(1) yes
Ir32 Ir33 W35 60.6(1) yes
Ir32 Ir33 C331 147.2(7) yes
Ir32 Ir33 C332 107.7(10) yes
Ir32 Ir33 C335 105.0(6) yes
W34 Ir33 W35 112.8(1) yes
W34 Ir33 C331 85.8(7) yes
W34 Ir33 C332 125.2(7) yes
W34 Ir33 C335 128.4(6) yes
W35 Ir33 C331 137.9(8) yes
W35 Ir33 C332 103.0(9) yes
W35 Ir33 C335 47.6(6) yes
C331 Ir33 C332 94.6(13) yes
C331 Ir33 C335 90.9(10) yes
C332 Ir33 C335 106.4(9) yes
Ir31 Ir32 Ir33 58.7(1) yes
Ir31 Ir32 W34 58.9(1) yes
Ir31 Ir32 W35 63.0(1) yes
Ir31 Ir32 C321 100.0(8) yes
Ir31 Ir32 C322 164.5(9) yes
Ir31 Ir32 C325 74.6(6) yes
Ir33 Ir32 W34 60.8(1) yes
Ir33 Ir32 W35 60.6(1) yes
Ir33 Ir32 C321 146.4(8) yes
Ir33 Ir32 C322 111.0(9) yes
Ir33 Ir32 C325 105.5(6) yes
W34 Ir32 W35 112.0(1) yes
W34 Ir32 C321 86.2(8) yes
W34 Ir32 C322 128.7(9) yes
W34 Ir32 C325 132.1(6) yes
W35 Ir32 C321 136.6(8) yes
W35 Ir32 C322 102.3(9) yes
W35 Ir32 C325 46.9(5) yes
C321 Ir32 C322 94.3(12) yes
C321 Ir32 C325 91.3(10) yes
C322 Ir32 C325 99.2(11) yes
Ir11 W14 Ir13 56.7(1) yes
Ir11 W14 Ir12 56.7(1) yes
Ir11 W14 C141 72.0(10) yes
Ir11 W14 C142 72.8(7) yes
Ir11 W14 C1401 149.4(3) yes
Ir11 W14 C1402 148.1(4) yes
Ir11 W14 C1403 147.9(4) yes
Ir11 W14 C1404 149.0(3) yes
Ir11 W14 C1405 150.1(4) yes
Ir13 W14 Ir12 57.0(1) yes
Ir13 W14 C141 88.8(10) yes
Ir13 W14 C142 128.8(7) yes
Ir13 W14 C1401 111.1(5) yes
Ir13 W14 C1402 91.5(4) yes
Ir13 W14 C1403 106.1(3) yes
Ir13 W14 C1404 141.1(3) yes
Ir13 W14 C1405 146.7(4) yes
Ir12 W14 C141 127.9(10) yes
Ir12 W14 C142 90.2(8) yes
Ir12 W14 C1401 144.8(5) yes
Ir12 W14 C1402 109.8(5) yes
Ir12 W14 C1403 91.3(4) yes
Ir12 W14 C1404 107.2(3) yes
Ir12 W14 C1405 143.0(3) yes
C141 W14 C142 82.5(12) yes
C141 W14 C1401 80.3(11) yes
C141 W14 C1402 109.0(11) yes
C141 W14 C1403 138.7(11) yes
C141 W14 C1404 122.4(11) yes
C141 W14 C1405 87.4(11) yes
C142 W14 C1401 116.8(9) yes
C142 W14 C1402 139.0(8) yes
C142 W14 C1403 113.4(8) yes
C142 W14 C1404 81.8(8) yes
C142 W14 C1405 83.4(8) yes
C1401 W14 C1402 35.0(2) yes
C1401 W14 C1403 58.4(3) yes
C1401 W14 C1404 59.2(3) yes
C1401 W14 C1405 35.7(3) yes
C1402 W14 C1403 34.7(2) yes
C1402 W14 C1404 58.5(3) yes
C1402 W14 C1405 58.8(4) yes
C1403 W14 C1404 35.2(2) yes
C1403 W14 C1405 59.0(3) yes
C1404 W14 C1405 35.9(2) yes
Ir11 W15 Ir13 56.2(1) yes
Ir11 W15 Ir12 56.1(1) yes
Ir11 W15 C135 71.2(6) yes
Ir11 W15 C125 69.1(6) yes
Ir11 W15 C151 65.6(8) yes
Ir11 W15 C1501 144.1(3) yes
Ir11 W15 C1502 151.2(3) yes
Ir11 W15 C1503 154.9(3) yes
Ir11 W15 C1504 149.2(2) yes
Ir11 W15 C1505 143.0(2) yes
Ir13 W15 Ir12 58.6(1) yes
Ir13 W15 C135 48.4(6) yes
Ir13 W15 C125 104.5(7) yes
Ir13 W15 C151 112.2(9) yes
Ir13 W15 C1501 129.5(3) yes
Ir13 W15 C1502 101.5(3) yes
Ir13 W15 C1503 103.0(3) yes
Ir13 W15 C1504 132.3(3) yes
Ir13 W15 C1505 160.6(2) yes
Ir12 W15 C135 105.2(7) yes
Ir12 W15 C125 48.4(7) yes
Ir12 W15 C151 112.7(8) yes
Ir12 W15 C1501 159.6(3) yes
Ir12 W15 C1502 131.7(3) yes
Ir12 W15 C1503 102.3(3) yes
Ir12 W15 C1504 100.3(3) yes
Ir12 W15 C1505 129.2(3) yes
C135 W15 C125 140.2(9) yes
C135 W15 C151 83.6(10) yes
C135 W15 C1501 89.2(7) yes
C135 W15 C1502 80.2(6) yes
C135 W15 C1503 106.9(6) yes
C135 W15 C1504 138.8(6) yes
C135 W15 C1505 125.2(7) yes
C125 W15 C151 82.7(10) yes
C125 W15 C1501 125.6(7) yes
C125 W15 C1502 139.1(7) yes
C125 W15 C1503 107.7(7) yes
C125 W15 C1504 80.4(7) yes
C125 W15 C1505 89.6(7) yes
C151 W15 C1501 82.8(8) yes
C151 W15 C1502 115.6(8) yes
C151 W15 C1503 139.5(9) yes
C151 W15 C1504 115.5(9) yes
C151 W15 C1505 82.4(9) yes
C1501 W15 C1502 35.5(2) yes
C1501 W15 C1503 58.9(3) yes
C1501 W15 C1504 59.9(3) yes
C1501 W15 C1505 36.5(2) yes
C1502 W15 C1503 34.8(2) yes
C1502 W15 C1504 58.8(3) yes
C1502 W15 C1505 59.6(3) yes
C1503 W15 C1504 35.1(2) yes
C1503 W15 C1505 59.3(3) yes
C1504 W15 C1505 36.1(2) yes
Ir21 W24 Ir23 56.2(1) yes
Ir21 W24 Ir22 56.7(1) yes
Ir21 W24 C241 68.7(8) yes
Ir21 W24 C242 77.9(8) yes
Ir21 W24 C2401 146.8(3) yes
Ir21 W24 C2402 150.4(3) yes
Ir21 W24 C2403 152.0(3) yes
Ir21 W24 C2404 148.9(3) yes
Ir21 W24 C2405 145.9(3) yes
Ir23 W24 Ir22 56.9(1) yes
Ir23 W24 C241 92.2(8) yes
Ir23 W24 C242 132.0(8) yes
Ir23 W24 C2401 91.3(3) yes
Ir23 W24 C2402 105.1(3) yes
Ir23 W24 C2403 140.1(3) yes
Ir23 W24 C2404 147.0(3) yes
Ir23 W24 C2405 111.5(3) yes
Ir22 W24 C241 125.4(8) yes
Ir22 W24 C242 87.9(8) yes
Ir22 W24 C2401 113.5(3) yes
Ir22 W24 C2402 94.3(3) yes
Ir22 W24 C2403 108.7(3) yes
Ir22 W24 C2404 144.4(3) yes
Ir22 W24 C2405 148.4(3) yes
C241 W24 C242 82.7(10) yes
C241 W24 C2401 110.6(8) yes
C241 W24 C2402 139.4(8) yes
C241 W24 C2403 121.2(8) yes
C241 W24 C2404 86.5(8) yes
C241 W24 C2405 81.2(8) yes
C242 W24 C2401 135.2(9) yes
C242 W24 C2402 109.4(8) yes
C242 W24 C2403 77.7(8) yes
C242 W24 C2404 80.6(9) yes
C242 W24 C2405 114.7(9) yes
C2401 W24 C2402 34.7(2) yes
C2401 W24 C2403 58.6(3) yes
C2401 W24 C2404 58.8(3) yes
C2401 W24 C2405 34.9(2) yes
C2402 W24 C2403 35.3(2) yes
C2402 W24 C2404 59.1(3) yes
C2402 W24 C2405 58.4(3) yes
C2403 W24 C2404 36.0(2) yes
C2403 W24 C2405 59.3(3) yes
C2404 W24 C2405 35.7(2) yes
Ir21 W25 Ir23 55.5(1) yes
Ir21 W25 Ir22 56.1(1) yes
Ir21 W25 C235 71.7(5) yes
Ir21 W25 C225 71.5(6) yes
Ir21 W25 C251 64.6(8) yes
Ir21 W25 C2501 143.9(3) yes
Ir21 W25 C2502 151.5(3) yes
Ir21 W25 C2503 155.5(3) yes
Ir21 W25 C2504 149.5(3) yes
Ir21 W25 C2505 142.8(3) yes
Ir23 W25 Ir22 58.3(1) yes
Ir23 W25 C235 48.5(5) yes
Ir23 W25 C225 104.8(6) yes
Ir23 W25 C251 112.7(8) yes
Ir23 W25 C2501 132.2(3) yes
Ir23 W25 C2502 103.4(3) yes
Ir23 W25 C2503 103.7(3) yes
Ir23 W25 C2504 131.5(3) yes
Ir23 W25 C2505 161.6(3) yes
Ir22 W25 C235 105.3(5) yes
Ir22 W25 C225 48.4(6) yes
Ir22 W25 C251 109.8(8) yes
Ir22 W25 C2501 159.2(3) yes
Ir22 W25 C2502 133.4(3) yes
Ir22 W25 C2503 103.4(3) yes
Ir22 W25 C2504 99.8(3) yes
Ir22 W25 C2505 127.1(3) yes
C235 W25 C225 143.0(8) yes
C235 W25 C251 87.3(9) yes
C235 W25 C2501 90.7(6) yes
C235 W25 C2502 79.8(6) yes
C235 W25 C2503 105.4(6) yes
C235 W25 C2504 137.6(6) yes
C235 W25 C2505 127.0(6) yes
C225 W25 C251 80.9(10) yes
C225 W25 C2501 122.3(6) yes
C225 W25 C2502 136.6(6) yes
C225 W25 C2503 106.1(6) yes
C225 W25 C2504 78.3(6) yes
C225 W25 C2505 86.4(6) yes
C251 W25 C2501 83.8(9) yes
C251 W25 C2502 116.8(9) yes
C251 W25 C2503 139.8(9) yes
C251 W25 C2504 115.5(8) yes
C251 W25 C2505 83.0(9) yes
C2501 W25 C2502 35.7(2) yes
C2501 W25 C2503 58.7(3) yes
C2501 W25 C2504 59.5(3) yes
C2501 W25 C2505 36.5(2) yes
C2502 W25 C2503 34.6(2) yes
C2502 W25 C2504 58.3(3) yes
C2502 W25 C2505 59.5(3) yes
C2503 W25 C2504 34.6(2) yes
C2503 W25 C2505 58.7(3) yes
C2504 W25 C2505 35.7(2) yes
Ir31 W34 Ir33 56.7(1) yes
Ir31 W34 Ir32 56.3(1) yes
Ir31 W34 C341 76.5(7) yes
Ir31 W34 C342 72.7(6) yes
Ir31 W34 C3401 149.7(3) yes
Ir31 W34 C3402 149.1(2) yes
Ir31 W34 C3403 148.3(2) yes
Ir31 W34 C3404 148.4(3) yes
Ir31 W34 C3405 149.3(3) yes
Ir33 W34 Ir32 57.4(1) yes
Ir33 W34 C341 91.8(7) yes
Ir33 W34 C342 129.0(6) yes
Ir33 W34 C3401 109.5(3) yes
Ir33 W34 C3402 92.5(2) yes
Ir33 W34 C3403 108.8(3) yes
Ir33 W34 C3404 143.9(3) yes
Ir33 W34 C3405 145.4(3) yes
Ir32 W34 C341 132.2(7) yes
Ir32 W34 C342 91.4(9) yes
Ir32 W34 C3401 143.6(3) yes
Ir32 W34 C3402 108.9(3) yes
Ir32 W34 C3403 92.0(2) yes
Ir32 W34 C3404 109.1(3) yes
Ir32 W34 C3405 145.3(3) yes
C341 W34 C342 80.8(12) yes
C341 W34 C3401 77.3(8) yes
C341 W34 C3402 108.1(8) yes
C341 W34 C3403 134.8(8) yes
C341 W34 C3404 115.8(8) yes
C341 W34 C3405 80.9(7) yes
C342 W34 C3401 117.6(8) yes
C342 W34 C3402 137.9(6) yes
C342 W34 C3403 111.7(7) yes
C342 W34 C3404 80.5(7) yes
C342 W34 C3405 83.5(7) yes
C3401 W34 C3402 34.7(2) yes
C3401 W34 C3403 58.1(3) yes
C3401 W34 C3404 59.4(3) yes
C3401 W34 C3405 35.9(2) yes
C3402 W34 C3403 34.4(2) yes
C3402 W34 C3404 58.3(3) yes
C3402 W34 C3405 58.7(3) yes
C3403 W34 C3404 35.2(2) yes
C3403 W34 C3405 59.1(3) yes
C3404 W34 C3405 36.2(2) yes
Ir31 W35 Ir33 55.8(1) yes
Ir31 W35 Ir32 55.8(1) yes
Ir31 W35 C335 67.7(6) yes
Ir31 W35 C325 71.4(6) yes
Ir31 W35 C351 70.5(7) yes
Ir31 W35 C3501 144.9(3) yes
Ir31 W35 C3502 148.7(3) yes
Ir31 W35 C3503 153.0(2) yes
Ir31 W35 C3504 151.4(3) yes
Ir31 W35 C3505 146.4(3) yes
Ir33 W35 Ir32 58.8(1) yes
Ir33 W35 C335 49.5(6) yes
Ir33 W35 C325 106.7(6) yes
Ir33 W35 C351 115.6(7) yes
Ir33 W35 C3501 127.3(3) yes
Ir33 W35 C3502 98.7(3) yes
Ir33 W35 C3503 101.1(3) yes
Ir33 W35 C3504 131.2(2) yes
Ir33 W35 C3505 157.4(3) yes
Ir32 W35 C335 105.0(6) yes
Ir32 W35 C325 49.9(6) yes
Ir32 W35 C351 116.7(7) yes
Ir32 W35 C3501 159.3(3) yes
Ir32 W35 C3502 130.4(3) yes
Ir32 W35 C3503 101.7(2) yes
Ir32 W35 C3504 101.5(2) yes
Ir32 W35 C3505 130.4(3) yes
C335 W35 C325 139.1(9) yes
C335 W35 C351 80.3(9) yes
C335 W35 C3501 89.3(6) yes
C335 W35 C3502 81.9(6) yes
C335 W35 C3503 109.9(7) yes
C335 W35 C3504 140.2(6) yes
C335 W35 C3505 124.2(6) yes
C325 W35 C351 84.9(9) yes
C325 W35 C3501 125.3(6) yes
C325 W35 C3502 138.7(7) yes
C325 W35 C3503 107.0(7) yes
C325 W35 C3504 80.5(7) yes
C325 W35 C3505 90.0(6) yes
C351 W35 C3501 80.0(7) yes
C351 W35 C3502 112.8(7) yes
C351 W35 C3503 136.5(7) yes
C351 W35 C3504 113.1(8) yes
C351 W35 C3505 80.4(7) yes
C3501 W35 C3502 35.6(2) yes
C3501 W35 C3503 58.7(3) yes
C3501 W35 C3504 59.0(3) yes
C3501 W35 C3505 35.9(2) yes
C3502 W35 C3503 34.9(2) yes
C3502 W35 C3504 58.4(3) yes
C3502 W35 C3505 59.1(3) yes
C3503 W35 C3504 34.7(2) yes
C3503 W35 C3505 58.5(3) yes
C3504 W35 C3505 35.3(2) yes
Ir11 C111 O111 178.8(22) yes
Ir11 C112 O112 176.3(22) yes
Ir13 C131 O131 176.9(19) yes
Ir13 C132 O132 178.8(22) yes
Ir13 C135 W15 84.0(6) yes
Ir13 C135 O135 131.6(20) yes
W15 C135 O135 144.3(21) yes
Ir12 C121 O121 177.3(24) yes
Ir12 C122 O122 175.3(22) yes
Ir12 C125 W15 84.1(6) yes
Ir12 C125 O125 130.7(19) yes
W15 C125 O125 144.4(20) yes
W14 C141 O141 170.5(30) yes
W14 C142 O142 173.2(22) yes
W15 C151 O151 167.6(24) yes
Ir21 C211 O211 171.4(26) yes
Ir21 C212 O212 177.4(24) yes
Ir23 C231 O231 168.2(26) yes
Ir23 C232 O232 179.4(22) yes
Ir23 C235 W25 83.7(5) yes
Ir23 C235 O235 131.5(17) yes
W25 C235 O235 144.4(17) yes
Ir22 C221 O221 178.8(24) yes
Ir22 C222 O222 172.8(25) yes
Ir22 C225 W25 83.2(6) yes
Ir22 C225 O225 132.7(19) yes
W25 C225 O225 144.1(20) yes
W24 C241 O241 172.6(22) yes
W24 C242 O242 177.5(24) yes
W25 C251 O251 163.1(24) yes
Ir31 C311 O311 174.7(23) yes
Ir31 C312 O312 176.5(21) yes
Ir33 C331 O331 173.7(24) yes
Ir33 C332 O332 176.2(22) yes
Ir33 C335 W35 82.9(7) yes
Ir33 C335 O335 128.9(19) yes
W35 C335 O335 146.3(19) yes
Ir32 C321 O321 175.3(23) yes
Ir32 C322 O322 173.6(25) yes
Ir32 C325 W35 83.2(7) yes
Ir32 C325 O325 128.2(17) yes
W35 C325 O325 148.2(18) yes
W34 C341 O341 178.7(21) yes
W34 C342 O342 173.3(19) yes
W35 C351 O351 173.5(19) yes
W14 C1401 C1402 74.4(5) no
W14 C1401 C1405 70.5(5) no
W14 C1401 C1411 126.6(9) no
C1402 C1401 C1405 108.0 no
C1402 C1401 C1411 125.8(1) no
C1405 C1401 C1411 125.8(1) no
W14 C1402 C1401 70.6(5) no
W14 C1402 C1403 72.2(5) no
W14 C1402 C1412 130.0(7) no
C1401 C1402 C1403 108.0 no
C1401 C1402 C1412 125.7(1) no
C1403 C1402 C1412 125.7(1) no
W14 C1403 C1402 73.0(5) no
W14 C1403 C1404 70.2(5) no
W14 C1403 C1413 129.2(7) no
C1402 C1403 C1404 108.0 no
C1402 C1403 C1413 125.7(1) no
C1404 C1403 C1413 125.7(1) no
W14 C1404 C1403 74.6(5) no
W14 C1404 C1405 71.1(6) no
W14 C1404 C1414 126.9(7) no
C1403 C1404 C1405 108.0 no
C1403 C1404 C1414 125.7(1) no
C1405 C1404 C1414 125.7(1) no
W14 C1405 C1401 73.7(5) no
W14 C1405 C1404 73.0(5) no
W14 C1405 C1415 126.3(7) no
C1401 C1405 C1404 108.0 no
C1401 C1405 C1415 125.7(1) no
C1404 C1405 C1415 125.7(1) no
W15 C1501 C1502 75.4(4) no
W15 C1501 C1505 70.7(4) no
W15 C1501 C1511 126.2(7) no
C1502 C1501 C1505 108.0 no
C1502 C1501 C1511 125.7(1) no
C1505 C1501 C1511 125.7(1) no
W15 C1502 C1501 69.1(4) no
W15 C1502 C1503 73.5(4) no
W15 C1502 C1512 128.4(6) no
C1501 C1502 C1503 108.0 no
C1501 C1502 C1512 125.8(1) no
C1503 C1502 C1512 125.8(1) no
W15 C1503 C1502 71.7(4) no
W15 C1503 C1504 69.9(4) no
W15 C1503 C1513 132.2(6) no
C1502 C1503 C1504 108.0 no
C1502 C1503 C1513 125.6(1) no
C1504 C1503 C1513 125.6(1) no
W15 C1504 C1503 75.0(4) no
W15 C1504 C1505 69.4(4) no
W15 C1504 C1514 129.5(6) no
C1503 C1504 C1505 108.0 no
C1503 C1504 C1514 125.6(1) no
C1505 C1504 C1514 125.6(1) no
W15 C1505 C1501 72.8(4) no
W15 C1505 C1504 74.5(4) no
W15 C1505 C1515 124.0(6) no
C1501 C1505 C1504 108.0 no
C1501 C1505 C1515 125.8(1) no
C1504 C1505 C1515 125.8(1) no
W24 C2401 C2402 71.9(4) no
W24 C2401 C2405 70.6(4) no
W24 C2401 C2411 128.9(8) no
C2402 C2401 C2405 108.0 no
C2402 C2401 C2411 125.8(1) no
C2405 C2401 C2411 125.8(1) no
W24 C2402 C2401 73.4(4) no
W24 C2402 C2403 69.9(5) no
W24 C2402 C2412 129.5(7) no
C2401 C2402 C2403 108.0 no
C2401 C2402 C2412 125.7(1) no
C2403 C2402 C2412 125.7(1) no
W24 C2403 C2402 74.7(5) no
W24 C2403 C2404 71.3(4) no
W24 C2403 C2413 126.5(7) no
C2402 C2403 C2404 108.0 no
C2402 C2403 C2413 125.7(1) no
C2404 C2403 C2413 125.7(1) no
W24 C2404 C2403 72.7(4) no
W24 C2404 C2405 74.1(5) no
W24 C2404 C2414 125.8(6) no
C2403 C2404 C2405 108.0 no
C2403 C2404 C2414 125.7(1) no
C2405 C2404 C2414 125.7(1) no
W24 C2405 C2401 74.4(4) no
W24 C2405 C2404 70.2(5) no
W24 C2405 C2415 128.3(6) no
C2401 C2405 C2404 108.0 no
C2401 C2405 C2415 125.7(1) no
C2404 C2405 C2415 125.7(1) no
W25 C2501 C2502 75.8(4) no
W25 C2501 C2505 71.7(4) no
W25 C2501 C2511 125.0(7) no
C2502 C2501 C2505 108.0 no
C2502 C2501 C2511 125.7(1) no
C2505 C2501 C2511 125.7(1) no
W25 C2502 C2501 68.6(4) no
W25 C2502 C2503 74.8(4) no
W25 C2502 C2512 127.6(6) no
C2501 C2502 C2503 108.0 no
C2501 C2502 C2512 125.8(1) no
C2503 C2502 C2512 125.8(1) no
W25 C2503 C2502 70.6(4) no
W25 C2503 C2504 70.5(4) no
W25 C2503 C2513 132.7(6) no
C2502 C2503 C2504 108.0 no
C2502 C2503 C2513 125.6(1) no
C2504 C2503 C2513 125.6(1) no
W25 C2504 C2503 74.9(4) no
W25 C2504 C2505 68.6(4) no
W25 C2504 C2514 130.3(6) no
C2503 C2504 C2505 108.0 no
C2503 C2504 C2514 125.6(1) no
C2505 C2504 C2514 125.6(1) no
W25 C2505 C2501 71.8(4) no
W25 C2505 C2504 75.7(5) no
W25 C2505 C2515 123.8(6) no
C2501 C2505 C2504 108.0 no
C2501 C2505 C2515 125.8(1) no
C2504 C2505 C2515 125.8(1) no
W34 C3401 C3402 75.5(4) no
W34 C3401 C3405 69.3(3) no
W34 C3401 C3411 126.6(8) no
C3402 C3401 C3405 108.0 no
C3402 C3401 C3411 125.8(1) no
C3405 C3401 C3411 125.8(1) no
W34 C3402 C3401 69.8(4) no
W34 C3402 C3403 71.9(4) no
W34 C3402 C3412 131.1(6) no
C3401 C3402 C3403 108.0 no
C3401 C3402 C3412 125.7(1) no
C3403 C3402 C3412 125.7(1) no
W34 C3403 C3402 73.7(4) no
W34 C3403 C3404 69.0(3) no
W34 C3403 C3413 129.7(6) no
C3402 C3403 C3404 108.0 no
C3402 C3403 C3413 125.7(1) no
C3404 C3403 C3413 125.7(1) no
W34 C3404 C3403 75.9(3) no
W34 C3404 C3405 70.6(4) no
W34 C3404 C3414 126.1(6) no
C3403 C3404 C3405 108.0 no
C3403 C3404 C3414 125.7(1) no
C3405 C3404 C3414 125.7(1) no
W34 C3405 C3401 74.8(4) no
W34 C3405 C3404 73.2(4) no
W34 C3405 C3415 125.2(6) no
C3401 C3405 C3404 108.0 no
C3401 C3405 C3415 125.7(1) no
C3404 C3405 C3415 125.7(1) no
W35 C3501 C3502 73.9(4) no
W35 C3501 C3505 72.8(4) no
W35 C3501 C3511 125.7(7) no
C3502 C3501 C3505 108.0 no
C3502 C3501 C3511 125.7(1) no
C3505 C3501 C3511 125.7(1) no
W35 C3502 C3501 70.4(4) no
W35 C3502 C3503 74.3(4) no
W35 C3502 C3512 126.4(6) no
C3501 C3502 C3503 108.0 no
C3501 C3502 C3512 125.8(1) no
C3503 C3502 C3512 125.8(1) no
W35 C3503 C3502 70.8(4) no
W35 C3503 C3504 72.0(4) no
W35 C3503 C3513 131.1(6) no
C3502 C3503 C3504 108.0 no
C3502 C3503 C3513 125.6(1) no
C3504 C3503 C3513 125.6(1) no
W35 C3504 C3503 73.3(4) no
W35 C3504 C3505 70.2(4) no
W35 C3504 C3514 130.4(6) no
C3503 C3504 C3505 108.0 no
C3503 C3504 C3514 125.6(1) no
C3505 C3504 C3514 125.6(1) no
W35 C3505 C3501 71.4(4) no
W35 C3505 C3504 74.6(4) no
W35 C3505 C3515 125.3(6) no
C3501 C3505 C3504 108.0 no
C3501 C3505 C3515 125.8(1) no
C3504 C3505 C3515 125.8(1) no

loop_
_geom_bond_atom_site_label_1
_geom_bond_atom_site_label_2
_geom_bond_distance
_geom_bond_publ_flag
Ir11 Ir13 2.685(1) yes
Ir11 Ir12 2.678(1) yes
Ir13 Ir12 2.760(1) yes
Ir11 W14 2.752(2) yes
Ir11 W15 2.877(1) yes
Ir13 W14 2.899(2) yes
Ir13 W15 2.823(2) yes
Ir12 W14 2.885(2) yes
Ir12 W15 2.819(1) yes
Ir11 C111 1.885(19) yes
Ir11 C112 1.878(17) yes
Ir13 C131 1.895(19) yes
Ir13 C132 1.854(19) yes
Ir13 C135 2.122(23) yes
Ir12 C121 1.835(20) yes
Ir12 C122 1.919(18) yes
Ir12 C125 2.119(23) yes
Ir21 Ir23 2.663(1) yes
Ir21 Ir22 2.691(1) yes
Ir23 Ir22 2.765(1) yes
Ir21 W24 2.751(1) yes
Ir21 W25 2.878(1) yes
Ir23 W24 2.897(1) yes
Ir23 W25 2.837(1) yes
Ir22 W24 2.909(1) yes
Ir22 W25 2.842(1) yes
Ir21 C211 1.866(21) yes
Ir21 C212 1.858(19) yes
Ir23 C231 1.926(22) yes
Ir23 C232 1.893(19) yes
Ir23 C235 2.138(18) yes
Ir22 C221 1.889(20) yes
Ir22 C222 1.880(19) yes
Ir22 C225 2.140(22) yes
Ir31 Ir33 2.675(1) yes
Ir31 Ir32 2.674(1) yes
Ir33 Ir32 2.780(1) yes
Ir31 W34 2.751(1) yes
Ir31 W35 2.880(1) yes
Ir33 W34 2.880(1) yes
Ir33 W35 2.832(1) yes
Ir32 W34 2.905(1) yes
Ir32 W35 2.832(1) yes
Ir31 C311 1.891(21) yes
Ir31 C312 1.841(19) yes
Ir33 C331 1.903(19) yes
Ir33 C332 1.917(20) yes
Ir33 C335 2.169(21) yes
Ir32 C321 1.869(19) yes
Ir32 C322 1.877(21) yes
Ir32 C325 2.183(20) yes
W14 C141 1.938(24) yes
W14 C142 1.949(19) yes
W14 C1401 2.348(17) yes
W14 C1402 2.398(16) yes
W14 C1403 2.388(15) yes
W14 C1404 2.331(14) yes
W14 C1405 2.306(16) yes
W15 C135 2.098(20) yes
W15 C125 2.089(19) yes
W15 C151 1.944(20) yes
W15 C1501 2.295(13) yes
W15 C1502 2.378(11) yes
W15 C1503 2.401(12) yes
W15 C1504 2.334(12) yes
W15 C1505 2.267(12) yes
W24 C241 1.932(21) yes
W24 C242 1.952(20) yes
W24 C2401 2.403(13) yes
W24 C2402 2.383(12) yes
W24 C2403 2.320(14) yes
W24 C2404 2.301(15) yes
W24 C2405 2.353(14) yes
W25 C235 2.115(16) yes
W25 C225 2.140(19) yes
W25 C251 1.992(20) yes
W25 C2501 2.282(13) yes
W25 C2502 2.376(12) yes
W25 C2503 2.430(13) yes
W25 C2504 2.372(13) yes
W25 C2505 2.280(12) yes
W34 C341 1.976(19) yes
W34 C342 1.983(19) yes
W34 C3401 2.352(12) yes
W34 C3402 2.427(11) yes
W34 C3403 2.405(11) yes
W34 C3404 2.314(11) yes
W34 C3405 2.281(10) yes
W35 C335 2.109(21) yes
W35 C325 2.083(20) yes
W35 C351 1.928(20) yes
W35 C3501 2.310(12) yes
W35 C3502 2.356(11) yes
W35 C3503 2.402(12) yes
W35 C3504 2.385(12) yes
W35 C3505 2.328(12) yes
H1 Ir13 1.83 yes
H1 Ir12 1.83 yes
H1 W14 1.89 yes
H2 Ir23 1.83 yes
H2 Ir22 1.83 yes
H2 W24 1.89 yes
H3 Ir33 1.83 yes
H3 Ir32 1.83 yes
H3 W34 1.89 yes
C111 O111 1.152(17) yes
C112 O112 1.158(16) yes
C131 O131 1.149(17) yes
C132 O132 1.144(17) yes
C135 O135 1.160(15) yes
C121 O121 1.167(17) yes
C122 O122 1.138(16) yes
C125 O125 1.165(16) yes
C141 O141 1.153(19) yes
C142 O142 1.162(17) yes
C151 O151 1.161(20) yes
C211 O211 1.172(18) yes
C212 O212 1.164(17) yes
C231 O231 1.141(18) yes
C232 O232 1.134(17) yes
C235 O235 1.149(14) yes
C221 O221 1.150(18) yes
C222 O222 1.147(17) yes
C225 O225 1.165(15) yes
C241 O241 1.160(18) yes
C242 O242 1.165(17) yes
C251 O251 1.157(19) yes
C311 O311 1.166(18) yes
C312 O312 1.172(16) yes
C331 O331 1.153(17) yes
C332 O332 1.145(17) yes
C335 O335 1.150(16) yes
C321 O321 1.168(17) yes
C322 O322 1.156(18) yes
C325 O325 1.165(17) yes
C341 O341 1.146(18) yes
C342 O342 1.137(17) yes
C351 O351 1.167(19) yes
C1401 C1402 1.429(5) yes
C1401 C1405 1.429(5) yes
C1401 C1411 1.497(7) yes
C1402 C1403 1.429(5) yes
C1402 C1412 1.502(7) yes
C1403 C1404 1.429(5) yes
C1403 C1413 1.500(7) yes
C1404 C1405 1.429(5) yes
C1404 C1414 1.500(7) yes
C1405 C1415 1.502(7) yes
C1501 C1502 1.429(5) yes
C1501 C1505 1.429(5) yes
C1501 C1511 1.500(7) yes
C1502 C1503 1.429(5) yes
C1502 C1512 1.496(7) yes
C1503 C1504 1.429(5) yes
C1503 C1513 1.505(7) yes
C1504 C1505 1.429(5) yes
C1504 C1514 1.505(7) yes
C1505 C1515 1.496(7) yes
C2401 C2402 1.429(5) yes
C2401 C2405 1.429(5) yes
C2401 C2411 1.497(7) yes
C2402 C2403 1.429(5) yes
C2402 C2412 1.502(7) yes
C2403 C2404 1.429(5) yes
C2403 C2413 1.500(7) yes
C2404 C2405 1.429(5) yes
C2404 C2414 1.500(7) yes
C2405 C2415 1.502(7) yes
C2501 C2502 1.429(5) yes
C2501 C2505 1.429(5) yes
C2501 C2511 1.500(7) yes
C2502 C2503 1.429(5) yes
C2502 C2512 1.496(7) yes
C2503 C2504 1.429(5) yes
C2503 C2513 1.505(7) yes
C2504 C2505 1.429(5) yes
C2504 C2514 1.505(7) yes
C2505 C2515 1.496(7) yes
C3401 C3402 1.429(5) yes
C3401 C3405 1.429(5) yes
C3401 C3411 1.497(7) yes
C3402 C3403 1.429(5) yes
C3402 C3412 1.502(7) yes
C3403 C3404 1.429(5) yes
C3403 C3413 1.500(7) yes
C3404 C3405 1.429(5) yes
C3404 C3414 1.500(7) yes
C3405 C3415 1.502(7) yes
C3501 C3502 1.429(5) yes
C3501 C3505 1.429(5) yes
C3501 C3511 1.500(7) yes
C3502 C3503 1.429(5) yes
C3502 C3512 1.496(7) yes
C3503 C3504 1.429(5) yes
C3503 C3513 1.505(7) yes
C3504 C3505 1.429(5) yes
C3504 C3514 1.505(7) yes
C3505 C3515 1.496(7) yes
